data_7716710
loop_
_publ_author_name
'Hsueh, Fang-Che'
'Barluzzi, Luciano'
'Rajeshkumar, Thayalan'
'Scopelliti, Rosario'
'Zivkovic, Ivica'
'Maron, Laurent'
'Mazzanti, Marinella'

_publ_section_title
;
 Synthesis, structure and redox properties of single-atom bridged
 diuranium complexes supported by aryloxides.
;
_journal_issue 32
_journal_name_full 'Dalton transactions (Cambridge, England : 2003)'
_journal_page_first 13416
_journal_page_last 13426
_journal_paper_doi 10.1039/d4dt01819b
_journal_volume 53
_journal_year 2024
_chemical_formula_moiety 'C84 H126 O7 U2, 2(C22 H44 K N2 O7), 1(C12 H10 N2), 4[C4H8O]'
_chemical_formula_sum 'C156 H256 K2 N6 O25 U2'
_chemical_formula_weight 3170.052
_space_group_crystal_system triclinic
_space_group_IT_number 2
_space_group_name_Hall '-P 1'
_space_group_name_H-M_alt 'P -1'
_symmetry_Int_Tables_number 2
_audit_creation_date 2024-02-29
_audit_creation_method
;
Olex2 1.5
(compiled 2024.02.16 svn.r378c4104 for OlexSys, GUI svn.r6928)
;
_audit_update_record
;
2024-06-12 deposited with the CCDC.	2024-07-19 downloaded from the CCDC.
;
_cell_angle_alpha 77.156(5)
_cell_angle_beta 66.138(5)
_cell_angle_gamma 82.519(5)
_cell_formula_units_Z 1
_cell_length_a 15.1585(8)
_cell_length_b 16.4391(10)
_cell_length_c 18.5969(10)
_cell_measurement_reflns_used 9267
_cell_measurement_temperature 140.00(10)
_cell_measurement_theta_max 72.4850
_cell_measurement_theta_min 3.1690
_cell_volume 4127.8(4)
_computing_cell_refinement 'CrysAlisPro 1.171.43.105a (Rigaku OD, 2024)'
_computing_data_collection 'CrysAlisPro system (CCD 43.105a 64-bit (release 11-01-2024))'
_computing_data_reduction 'CrysAlisPro 1.171.43.105a (Rigaku OD, 2024)'
_computing_molecular_graphics 'Olex2 1.5 (Dolomanov et al., 2009)'
_computing_publication_material 'Olex2 1.5 (Dolomanov et al., 2009)'
_computing_structure_refinement 'olex2.refine 1.5 (Bourhis et al., 2015)'
_computing_structure_solution 'SHELXT  (Sheldrick, 2015)'
_diffrn_ambient_environment N~2~
_diffrn_ambient_temperature 140.00(10)
_diffrn_detector 'CCD plate'
_diffrn_detector_area_resol_mean 5.2817
_diffrn_detector_type AtlasS2
_diffrn_measured_fraction_theta_full 0.9499
_diffrn_measured_fraction_theta_max 0.9179
_diffrn_measurement_details
;
List of Runs (angles in degrees, time in seconds):

  # Type    Start    End  Width  t~exp~   \w     \q     \k     \f   Frames
#--------------------------------------------------------------------------
  1  \w    -57.00  25.00   1.00    7.50    --  -40.91  72.00-101.00   82
  2  \w     33.00 136.00   1.00   30.00    --  105.78 -72.00 128.00  103
  3  \w    138.00 165.00   1.00   30.00    --  105.78  72.00-101.00   27
  4  \w    109.00 136.00   1.00   30.00    --  105.78  72.00-101.00   27
  5  \w    -69.00  31.00   1.00    7.50    --  -40.91  57.00  30.00  100
  6  \w    -63.00  31.00   1.00    7.50    --  -40.91  38.00-150.00   94
  7  \w    -64.00  17.00   1.00    7.50    --  -40.91  38.00 150.00   81
  8  \w     33.00  63.00   1.00    7.50    --   40.91 -77.00  30.00   30
  9  \w    -21.00  17.00   1.00    7.50    --   40.91 -77.00  30.00   38
 10  \w     34.00  61.00   1.00    7.50    --   40.91 -72.00 128.00   27
 11  \w     44.00  69.00   1.00    7.50    --   40.91 -77.00-120.00   25
 12  \w    -21.00   5.00   1.00    7.50    --   40.91 -77.00-120.00   26
 13  \w    150.00 177.00   1.00   30.00    --  105.78  77.00  30.00   27
 14  \w     57.00 109.00   1.00   30.00    --  105.78-108.00  16.76   52
 15  \w     79.00 107.00   1.00   30.00    --  105.78-111.00  90.00   28
 16  \w    106.00 133.00   1.00   30.00    --  105.78  77.00  30.00   27
 17  \w     33.00 108.00   1.00   30.00    --  105.78-111.00 150.00   75
 18  \w     38.00 134.00   1.00   30.00    --  105.78 -30.00 -90.00   96
 19  \w     80.00 105.00   1.00   30.00    --  105.78-111.00-120.00   25
 20  \w     24.00 104.00   1.00   30.00    --  105.78 -94.00 -60.00   80
 21  \w    105.00 175.00   1.00   30.00    --  105.78  77.00 -60.00   70
 22  \w     45.00  71.00   1.00   30.00    --  105.78-111.00-120.00   26
 23  \w     65.00 125.00   1.00   30.00    --  105.78 -61.00 -30.00   60
 24  \w     83.00 108.00   1.00   30.00    --  105.78-111.00 -90.00   25
 25  \w     89.00 169.00   1.00   30.00    --  105.78  61.00  90.00   80
 26  \w     58.00 158.00   1.00   30.00    --  105.78 -15.00  90.00  100
 27  \w     57.00  85.00   1.00   30.00    --  105.78 -45.00 -90.00   28
;
_diffrn_measurement_device 'four-circle diffractometer'
_diffrn_measurement_device_type 'SuperNova, Dual, Cu at home/near, AtlasS2'
_diffrn_measurement_method '\w scans'
_diffrn_orient_matrix_type 'CrysAlisPro convention (1999,Acta A55,543-557)'
_diffrn_orient_matrix_UB_11 -0.0085645000
_diffrn_orient_matrix_UB_12 -0.0243685000
_diffrn_orient_matrix_UB_13 -0.0721116000
_diffrn_orient_matrix_UB_21 -0.0492123000
_diffrn_orient_matrix_UB_22 0.0859122000
_diffrn_orient_matrix_UB_23 -0.0170686000
_diffrn_orient_matrix_UB_31 0.0996112000
_diffrn_orient_matrix_UB_32 0.0356428000
_diffrn_orient_matrix_UB_33 -0.0550327000
_diffrn_radiation_monochromator mirror
_diffrn_radiation_probe x-ray
_diffrn_radiation_type 'Cu K\a'
_diffrn_radiation_wavelength 1.54184
_diffrn_reflns_av_R_equivalents 0.0866
_diffrn_reflns_av_unetI/netI 0.0710
_diffrn_reflns_Laue_measured_fraction_full 0.9499
_diffrn_reflns_Laue_measured_fraction_max 0.9179
_diffrn_reflns_limit_h_max 18
_diffrn_reflns_limit_h_min -13
_diffrn_reflns_limit_k_max 20
_diffrn_reflns_limit_k_min -19
_diffrn_reflns_limit_l_max 22
_diffrn_reflns_limit_l_min -22
_diffrn_reflns_number 31475
_diffrn_reflns_point_group_measured_fraction_full 0.9499
_diffrn_reflns_point_group_measured_fraction_max 0.9179
_diffrn_reflns_theta_full 67.6840
_diffrn_reflns_theta_max 73.36
_diffrn_reflns_theta_min 3.19
_diffrn_source 'micro-focus sealed X-ray tube'
_diffrn_source_type 'SuperNova (Cu) X-ray Source'
_exptl_absorpt_coefficient_mu 6.436
_exptl_absorpt_correction_T_max 0.576
_exptl_absorpt_correction_T_min 0.359
_exptl_absorpt_correction_type analytical
_exptl_absorpt_process_details
;
CrysAlisPro 1.171.43.105a (Rigaku Oxford Diffraction, 2024)
Analytical numeric absorption correction using a multifaceted crystal
model based on expressions derived by R.C. Clark & J.S. Reid.
(Clark, R. C. & Reid, J. S. (1995). Acta Cryst. A51, 887-897)
Empirical absorption correction using spherical harmonics,
implemented in SCALE3 ABSPACK scaling algorithm.
;
_exptl_crystal_colour 'clear dark brown'
_exptl_crystal_density_diffrn 1.275
_exptl_crystal_description irregular
_exptl_crystal_F_000 1653.214
_exptl_crystal_size_max 0.287
_exptl_crystal_size_mid 0.124
_exptl_crystal_size_min 0.123
_refine_diff_density_max 2.6949
_refine_diff_density_min -2.5288
_refine_diff_density_rms 0.2108
_refine_ls_d_res_high 0.8046
_refine_ls_d_res_low 13.8486
_refine_ls_goodness_of_fit_ref 1.0220
_refine_ls_hydrogen_treatment constr
_refine_ls_matrix_type full
_refine_ls_number_constraints 192
_refine_ls_number_parameters 874
_refine_ls_number_reflns 15234
_refine_ls_number_restraints 295
_refine_ls_restrained_S_all 1.0117
_refine_ls_R_factor_all 0.0854
_refine_ls_R_factor_gt 0.0721
_refine_ls_shift/su_max 0.0009
_refine_ls_shift/su_mean 0.0000
_refine_ls_structure_factor_coef Fsqd
_refine_ls_weighting_details 'w=1/[\s^2^(Fo^2^)+(0.1172P)^2^+22.8903P] where P=(Fo^2^+2Fc^2^)/3'
_refine_ls_weighting_scheme calc
_refine_ls_wR_factor_gt 0.1962
_refine_ls_wR_factor_ref 0.2059
_reflns_Friedel_coverage 0.0
_reflns_limit_h_max 18
_reflns_limit_h_min -16
_reflns_limit_k_max 20
_reflns_limit_k_min -19
_reflns_limit_l_max 22
_reflns_limit_l_min 0
_reflns_number_gt 12550
_reflns_number_total 15234
_reflns_threshold_expression I>=2u(I)
_twin_special_details
;
Component 2 rotated by 9.2479\% 
around [-0.74 -0.53 -0.42] (reciprocal) or [-0.88 -0.47 0.03] (direct)
;
_cod_data_source_file d4dt01819b2.cif
_cod_data_source_block ah719
_cod_depositor_comments 'Adding full bibliography for 7716706--7716710.cif.'
_cod_database_code 7716710
_chemical_oxdiff_formula 'C160 H264 N6 O26 K2 U2'
_olex2_refinement_description
;
1. Fixed Uiso
 At 1.2 times of:
  All C(H) groups, All C(H,H) groups, All C(H,H,H,H) groups
 At 1.5 times of:
  All C(H,H,H) groups
2. Restrained distances
 C65-C64
 2.4 with sigma of 0.02
 C62-C61 \\sim C62-C63 \\sim C63-C64 \\sim C65-C61 \\sim C66-C65 \\sim C66-C64
 with sigma of 0.02
3. Uiso/Uaniso restraints and constraints
O10 \\sim C61 \\sim C62 \\sim C63 \\sim C64 \\sim C65 \\sim C66: within 2A with
sigma of 0.02 and sigma for terminal atoms of 0.04 within 2A
C73 \\sim N4 \\sim C78 \\sim C74 \\sim C77 \\sim C75 \\sim C76 \\sim C67 \\sim
N3 \\sim C72 \\sim C68 \\sim C71 \\sim C69 \\sim C70: within 2A with sigma of
0.02 and sigma for terminal atoms of 0.04 within 2A
4. Others
 Sof(N4)=Sof(C73)=Sof(C78)=Sof(H78)=Sof(C77)=Sof(H77)=Sof(C76)=Sof(H76)=
 Sof(C75)=Sof(H75)=Sof(C74)=Sof(H74)=1-FVAR(1)
 Sof(N3)=Sof(C67)=Sof(C72)=Sof(H72)=Sof(C71)=Sof(H71)=Sof(C70)=Sof(H70)=
 Sof(C69)=Sof(H69)=Sof(C68)=Sof(H68)=FVAR(1)
 Sof(H61c)=Sof(H61d)=Sof(H64c)=Sof(H64d)=Sof(C65)=Sof(H65a)=Sof(H65b)=Sof(C66)=
 Sof(H66a)=Sof(H66b)=1-FVAR(2)
 Sof(H61a)=Sof(H61b)=Sof(C62)=Sof(H62a)=Sof(H62b)=Sof(C63)=Sof(H63a)=Sof(H63b)=
 Sof(H64a)=Sof(H64b)=FVAR(2)
5.a Secondary CH2 refined with riding coordinates:
 C43(H43a,H43b), C44(H44a,H44b), C45(H45a,H45b), C46(H46a,H46b), C47(H47a,
 H47b), C48(H48a,H48b), C49(H49a,H49b), C50(H50a,H50b), C51(H51a,H51b),
 C52(H52a,H52b), C53(H53a,H53b), C54(H54a,H54b), C55(H55a,H55b), C56(H56a,H56b),
  C57(H57a,H57b), C58(H58a,H58b), C59(H59a,H59b), C60(H60a,H60b), C61(H61a,
 H61b), C61(H61c,H61d), C62(H62a,H62b), C63(H63a,H63b), C64(H64a,H64b),
 C64(H64c,H64d), C65(H65a,H65b), C66(H66a,H66b)
5.b Aromatic/amide H refined with riding coordinates:
 C3(H3), C4(H4), C5(H5), C17(H17), C18(H18), C19(H19), C31(H31), C32(H32),
 C33(H33), C72(H72), C71(H71), C70(H70), C69(H69), C68(H68), C78(H78), C77(H77),
  C76(H76), C75(H75), C74(H74)
5.c Fitted hexagon refined as free rotating group:
 C67(C72,C71,C70,C69,C68), C73(C78,C77,C76,C75,C74)
5.d Idealised Me refined as rotating group:
 C8(H8a,H8b,H8c), C9(H9a,H9b,H9c), C10(H10a,H10b,H10c), C12(H12a,H12b,H12c),
 C13(H13a,H13b,H13c), C14(H14a,H14b,H14c), C22(H22a,H22b,H22c), C23(H23a,H23b,
 H23c), C24(H24a,H24b,H24c), C26(H26a,H26b,H26c), C27(H27a,H27b,H27c), C28(H28a,
 H28b,H28c), C36(H36a,H36b,H36c), C37(H37a,H37b,H37c), C38(H38a,H38b,H38c),
 C40(H40a,H40b,H40c), C41(H41a,H41b,H41c), C42(H42a,H42b,H42c)
;
_smtbx_masks_special_details
;
A solvent mask was calculated and 166 electrons were 
found in a volume of 939\%A^3^ in 2 voids per unit cell. 
This is consistent with the presence of 
4[C4H8O] per Asymmetric Unit 
which account for 160 electrons 
per unit cell.
;
_smtbx_masks_void_probe_radius 1.2
_smtbx_masks_void_truncation_radius 1.2
_olex2_submission_special_instructions 'No special instructions were received'
_oxdiff_exptl_absorpt_empirical_details
;
Empirical correction (ABSPACK) includes:
- Absorption correction using spherical harmonics
- Frame scaling
- Detector area scaling
- B-factor correction
;
_oxdiff_exptl_absorpt_empirical_full_max 5.394
_oxdiff_exptl_absorpt_empirical_full_min 0.162
_oxdiff_twin_integration_method simultaneous
_oxdiff_twin_items 2

loop_
_space_group_symop_id
_space_group_symop_operation_xyz
1 x,y,z
2 -x,-y,-z

loop_
_atom_site_label
_atom_site_type_symbol
_atom_site_fract_x
_atom_site_fract_y
_atom_site_fract_z
_atom_site_U_iso_or_equiv
_atom_site_adp_type
_atom_site_occupancy
_atom_site_site_symmetry_order
_atom_site_refinement_flags_posn
_atom_site_refinement_flags_adp
_atom_site_refinement_flags_occupancy
_atom_site_disorder_group
U1 U 0.11565(5) 0.47053(4) 0.54106(5) 0.0454(4) Uani 1.000000 1 . . . .
O1 O 0.0 0.5 0.5 0.057(2) Uani 1.000000 2 S T P .
O2 O 0.1290(5) 0.3940(4) 0.6502(4) 0.0471(14) Uani 1.000000 1 . . . .
O3 O 0.1244(5) 0.5940(3) 0.5675(4) 0.0426(13) Uani 1.000000 1 . . . .
O4 O 0.2093(4) 0.3869(4) 0.4600(4) 0.0417(13) Uani 1.000000 1 . . . .
C1 C 0.1239(7) 0.3463(5) 0.7177(6) 0.049(2) Uani 1.000000 1 . . . .
C2 C 0.2089(8) 0.3336(6) 0.7360(7) 0.053(2) Uani 1.000000 1 . . . .
C3 C 0.2044(10) 0.2822(8) 0.8072(8) 0.075(4) Uani 1.000000 1 . . . .
H3 H 0.2608(10) 0.2712(8) 0.8188(8) 0.090(4) Uiso 1.000000 1 R . . .
C4 C 0.1179(12) 0.2459(10) 0.8626(10) 0.094(5) Uani 1.000000 1 . . . .
H4 H 0.1147(12) 0.2133(10) 0.9126(10) 0.112(6) Uiso 1.000000 1 R . . .
C5 C 0.0387(9) 0.2581(8) 0.8437(8) 0.073(4) Uani 1.000000 1 . . . .
H5 H -0.0182(9) 0.2305(8) 0.8803(8) 0.088(4) Uiso 1.000000 1 R . . .
C6 C 0.0367(8) 0.3086(7) 0.7740(6) 0.055(2) Uani 1.000000 1 . . . .
C7 C 0.3041(8) 0.3721(6) 0.6795(7) 0.053(2) Uani 1.000000 1 . . . .
C8 C 0.3443(8) 0.3418(7) 0.5996(7) 0.060(3) Uani 1.000000 1 . . . .
H8a H 0.355(6) 0.2810(9) 0.6091(9) 0.091(4) Uiso 1.000000 1 GR . . .
H8b H 0.298(3) 0.357(5) 0.574(3) 0.091(4) Uiso 1.000000 1 GR . . .
H8c H 0.406(3) 0.368(4) 0.565(2) 0.091(4) Uiso 1.000000 1 GR . . .
C9 C 0.2911(8) 0.4699(6) 0.6645(7) 0.058(3) Uani 1.000000 1 . . . .
H9a H 0.248(5) 0.4878(7) 0.636(5) 0.088(4) Uiso 1.000000 1 GR . . .
H9b H 0.263(6) 0.4888(7) 0.7159(8) 0.088(4) Uiso 1.000000 1 GR . . .
H9c H 0.3541(12) 0.4943(6) 0.632(5) 0.088(4) Uiso 1.000000 1 GR . . .
C10 C 0.3854(8) 0.3520(7) 0.7129(7) 0.060(3) Uani 1.000000 1 . . . .
H10a H 0.363(2) 0.369(5) 0.765(2) 0.089(4) Uiso 1.000000 1 GR . . .
H10b H 0.402(5) 0.2918(10) 0.719(5) 0.089(4) Uiso 1.000000 1 GR . . .
H10c H 0.443(2) 0.383(4) 0.676(3) 0.089(4) Uiso 1.000000 1 GR . . .
C11 C -0.0602(8) 0.3168(7) 0.7636(7) 0.058(3) Uani 1.000000 1 . . . .
C12 C -0.1398(10) 0.3491(9) 0.8353(8) 0.076(3) Uani 1.000000 1 . . . .
H12a H -0.2018(17) 0.353(6) 0.830(3) 0.114(5) Uiso 1.000000 1 GR . . .
H12b H -0.144(5) 0.310(4) 0.8849(10) 0.114(5) Uiso 1.000000 1 GR . . .
H12c H -0.124(4) 0.404(3) 0.837(4) 0.114(5) Uiso 1.000000 1 GR . . .
C13 C -0.0859(9) 0.2291(8) 0.7631(8) 0.070(3) Uani 1.000000 1 . . . .
H13a H -0.089(7) 0.1913(18) 0.813(3) 0.105(5) Uiso 1.000000 1 GR . . .
H13b H -0.149(4) 0.2326(13) 0.759(6) 0.105(5) Uiso 1.000000 1 GR . . .
H13c H -0.036(4) 0.208(3) 0.717(4) 0.105(5) Uiso 1.000000 1 GR . . .
C14 C -0.0631(9) 0.3739(7) 0.6890(7) 0.061(3) Uani 1.000000 1 . . . .
H14a H -0.1304(9) 0.386(5) 0.695(2) 0.091(4) Uiso 1.000000 1 GR . . .
H14b H -0.032(6) 0.426(2) 0.681(3) 0.091(4) Uiso 1.000000 1 GR . . .
H14c H -0.028(6) 0.346(2) 0.6428(11) 0.091(4) Uiso 1.000000 1 GR . . .
C15 C 0.1201(7) 0.6706(6) 0.5844(6) 0.048(2) Uani 1.000000 1 . . . .
C16 C 0.1883(8) 0.7308(6) 0.5288(7) 0.054(2) Uani 1.000000 1 . . . .
C17 C 0.1788(9) 0.8099(7) 0.5457(7) 0.060(3) Uani 1.000000 1 . . . .
H17 H 0.2220(9) 0.8511(7) 0.5088(7) 0.072(3) Uiso 1.000000 1 R . . .
C18 C 0.1073(11) 0.8308(7) 0.6154(9) 0.076(4) Uani 1.000000 1 . . . .
H18 H 0.1026(11) 0.8854(7) 0.6263(9) 0.091(4) Uiso 1.000000 1 R . . .
C19 C 0.0446(10) 0.7728(7) 0.6678(8) 0.065(3) Uani 1.000000 1 . . . .
H19 H -0.0045(10) 0.7884(7) 0.7147(8) 0.079(4) Uiso 1.000000 1 R . . .
C20 C 0.0489(8) 0.6915(6) 0.6560(6) 0.054(2) Uani 1.000000 1 . . . .
C21 C 0.2661(7) 0.7115(6) 0.4505(6) 0.051(2) Uani 1.000000 1 . . . .
C22 C 0.3310(8) 0.6361(6) 0.4658(7) 0.059(3) Uani 1.000000 1 . . . .
H22a H 0.364(5) 0.648(2) 0.497(5) 0.088(4) Uiso 1.000000 1 GR . . .
H22b H 0.2915(11) 0.5875(15) 0.495(5) 0.088(4) Uiso 1.000000 1 GR . . .
H22c H 0.379(4) 0.624(3) 0.4145(7) 0.088(4) Uiso 1.000000 1 GR . . .
C23 C 0.2175(8) 0.6990(7) 0.3947(6) 0.057(3) Uani 1.000000 1 . . . .
H23a H 0.176(5) 0.651(3) 0.420(2) 0.086(4) Uiso 1.000000 1 GR . . .
H23b H 0.178(5) 0.749(2) 0.385(4) 0.086(4) Uiso 1.000000 1 GR . . .
H23c H 0.2674(8) 0.689(5) 0.343(2) 0.086(4) Uiso 1.000000 1 GR . . .
C24 C 0.3344(9) 0.7832(8) 0.4025(7) 0.065(3) Uani 1.000000 1 . . . .
H24a H 0.2968(11) 0.8337(17) 0.391(5) 0.098(4) Uiso 1.000000 1 GR . . .
H24b H 0.369(5) 0.794(4) 0.434(2) 0.098(4) Uiso 1.000000 1 GR . . .
H24c H 0.381(4) 0.768(2) 0.352(3) 0.098(4) Uiso 1.000000 1 GR . . .
C25 C -0.0233(8) 0.6304(7) 0.7191(7) 0.056(2) Uani 1.000000 1 . . . .
C26 C -0.0899(10) 0.6664(8) 0.7924(7) 0.069(3) Uani 1.000000 1 . . . .
H26a H -0.0515(12) 0.681(6) 0.819(3) 0.103(4) Uiso 1.000000 1 GR . . .
H26b H -0.125(5) 0.717(4) 0.7759(10) 0.103(4) Uiso 1.000000 1 GR . . .
H26c H -0.136(5) 0.625(2) 0.830(3) 0.103(4) Uiso 1.000000 1 GR . . .
C27 C 0.0307(8) 0.5546(7) 0.7506(7) 0.057(2) Uani 1.000000 1 . . . .
H27a H 0.073(5) 0.527(3) 0.7062(11) 0.085(4) Uiso 1.000000 1 GR . . .
H27b H 0.069(5) 0.5733(9) 0.775(5) 0.085(4) Uiso 1.000000 1 GR . . .
H27c H -0.0160(8) 0.515(3) 0.791(4) 0.085(4) Uiso 1.000000 1 GR . . .
C28 C -0.0908(8) 0.6034(7) 0.6846(7) 0.057(2) Uani 1.000000 1 . . . .
H28a H -0.126(5) 0.6527(10) 0.667(5) 0.086(4) Uiso 1.000000 1 GR . . .
H28b H -0.0519(10) 0.577(5) 0.639(3) 0.086(4) Uiso 1.000000 1 GR . . .
H28c H -0.137(4) 0.564(4) 0.7260(16) 0.086(4) Uiso 1.000000 1 GR . . .
C29 C 0.2538(7) 0.3342(6) 0.4070(7) 0.049(2) Uani 1.000000 1 . . . .
C30 C 0.2221(8) 0.2534(6) 0.4209(7) 0.053(2) Uani 1.000000 1 . . . .
C31 C 0.2628(8) 0.2074(7) 0.3608(7) 0.057(2) Uani 1.000000 1 . . . .
H31 H 0.2381(8) 0.1544(7) 0.3686(7) 0.069(3) Uiso 1.000000 1 R . . .
C32 C 0.3384(10) 0.2353(8) 0.2895(8) 0.069(3) Uani 1.000000 1 . . . .
H32 H 0.3657(10) 0.2020(8) 0.2493(8) 0.083(4) Uiso 1.000000 1 R . . .
C33 C 0.3731(9) 0.3126(8) 0.2781(8) 0.069(3) Uani 1.000000 1 . . . .
H33 H 0.4246(9) 0.3323(8) 0.2292(8) 0.082(4) Uiso 1.000000 1 R . . .
C34 C 0.3355(8) 0.3625(7) 0.3354(7) 0.057(2) Uani 1.000000 1 . . . .
C35 C 0.1422(7) 0.2145(7) 0.5012(7) 0.053(2) Uani 1.000000 1 . . . .
C36 C 0.1720(8) 0.2168(6) 0.5702(7) 0.058(3) Uani 1.000000 1 . . . .
H36a H 0.239(2) 0.195(5) 0.557(2) 0.087(4) Uiso 1.000000 1 GR . . .
H36b H 0.167(6) 0.2745(10) 0.578(4) 0.087(4) Uiso 1.000000 1 GR . . .
H36c H 0.130(4) 0.182(4) 0.6193(13) 0.087(4) Uiso 1.000000 1 GR . . .
C37 C 0.0446(8) 0.2620(7) 0.5124(7) 0.056(2) Uani 1.000000 1 . . . .
H37a H 0.0531(14) 0.3222(7) 0.502(5) 0.085(4) Uiso 1.000000 1 GR . . .
H37b H 0.020(3) 0.250(4) 0.475(3) 0.085(4) Uiso 1.000000 1 GR . . .
H37c H -0.0016(19) 0.245(4) 0.5673(15) 0.085(4) Uiso 1.000000 1 GR . . .
C38 C 0.1282(10) 0.1240(7) 0.5047(9) 0.069(3) Uani 1.000000 1 . . . .
H38a H 0.108(7) 0.1201(10) 0.462(4) 0.104(5) Uiso 1.000000 1 GR . . .
H38b H 0.189(2) 0.0915(14) 0.498(6) 0.104(5) Uiso 1.000000 1 GR . . .
H38c H 0.079(5) 0.102(2) 0.557(2) 0.104(5) Uiso 1.000000 1 GR . . .
C39 C 0.3820(8) 0.4452(7) 0.3186(8) 0.064(3) Uani 1.000000 1 . . . .
C40 C 0.4715(12) 0.4585(9) 0.2398(10) 0.097(5) Uani 1.000000 1 . . . .
H40a H 0.519(4) 0.412(4) 0.241(3) 0.146(8) Uiso 1.000000 1 GR . . .
H40b H 0.453(2) 0.461(8) 0.1948(12) 0.146(8) Uiso 1.000000 1 GR . . .
H40c H 0.500(6) 0.511(4) 0.234(4) 0.146(8) Uiso 1.000000 1 GR . . .
C41 C 0.3103(11) 0.5188(7) 0.3086(8) 0.078(4) Uani 1.000000 1 . . . .
H41a H 0.296(6) 0.518(4) 0.262(4) 0.117(6) Uiso 1.000000 1 GR . . .
H41b H 0.250(3) 0.514(4) 0.357(3) 0.117(6) Uiso 1.000000 1 GR . . .
H41c H 0.339(3) 0.5717(8) 0.301(7) 0.117(6) Uiso 1.000000 1 GR . . .
C42 C 0.4119(10) 0.4490(8) 0.3859(10) 0.080(4) Uani 1.000000 1 . . . .
H42a H 0.3548(14) 0.446(7) 0.4361(15) 0.119(6) Uiso 1.000000 1 GR . . .
H42b H 0.457(6) 0.402(4) 0.391(5) 0.119(6) Uiso 1.000000 1 GR . . .
H42c H 0.443(7) 0.502(3) 0.374(3) 0.119(6) Uiso 1.000000 1 GR . . .
K1 K 0.34221(16) -0.13051(12) 0.76877(14) 0.0509(5) Uani 1.000000 1 . . . .
O00C O 0.4786(6) -0.1112(4) 0.8288(5) 0.0574(17) Uani 1.000000 1 . . . .
O5 O 0.3783(5) -0.2617(4) 0.6776(5) 0.0554(17) Uani 1.000000 1 . . . .
O6 O 0.4790(5) -0.1097(4) 0.5988(4) 0.0525(16) Uani 1.000000 1 . . . .
O7 O 0.1429(6) -0.1104(5) 0.7970(6) 0.067(2) Uani 1.000000 1 . . . .
O8 O 0.2592(6) 0.0303(5) 0.7473(5) 0.066(2) Uani 1.000000 1 . . . .
O9 O 0.3421(6) -0.2372(4) 0.9098(4) 0.0562(17) Uani 1.000000 1 . . . .
O10 O 0.2298(10) -0.0536(8) 0.9283(8) 0.109(3) Uani 1.000000 1 . U . .
N1 N 0.2179(7) -0.2812(6) 0.8375(6) 0.060(2) Uani 1.000000 1 . . . .
N2 N 0.4711(7) 0.0187(5) 0.6908(6) 0.056(2) Uani 1.000000 1 . . . .
C43 C 0.2615(9) -0.3447(7) 0.7874(7) 0.065(3) Uani 1.000000 1 . . . .
H43a H 0.3154(9) -0.3745(7) 0.8011(7) 0.077(3) Uiso 1.000000 1 R . . .
H43b H 0.2127(9) -0.3860(7) 0.8005(7) 0.077(3) Uiso 1.000000 1 R . . .
C44 C 0.2990(9) -0.3115(7) 0.6994(7) 0.061(3) Uani 1.000000 1 . . . .
H44a H 0.3195(9) -0.3585(7) 0.6700(7) 0.073(3) Uiso 1.000000 1 R . . .
H44b H 0.2474(9) -0.2778(7) 0.6852(7) 0.073(3) Uiso 1.000000 1 R . . .
C45 C 0.4240(9) -0.2361(6) 0.5934(7) 0.058(3) Uani 1.000000 1 . . . .
H45a H 0.3781(9) -0.2009(6) 0.5726(7) 0.069(3) Uiso 1.000000 1 R . . .
H45b H 0.4442(9) -0.2857(6) 0.5675(7) 0.069(3) Uiso 1.000000 1 R . . .
C46 C 0.5095(8) -0.1881(6) 0.5743(7) 0.055(2) Uani 1.000000 1 . . . .
H46a H 0.5503(8) -0.2199(6) 0.6021(7) 0.067(3) Uiso 1.000000 1 R . . .
H46b H 0.5484(8) -0.1792(6) 0.5159(7) 0.067(3) Uiso 1.000000 1 R . . .
C47 C 0.5590(8) -0.0602(7) 0.5804(6) 0.054(2) Uani 1.000000 1 . . . .
H47a H 0.5992(8) -0.0522(7) 0.5223(6) 0.065(3) Uiso 1.000000 1 R . . .
H47b H 0.5996(8) -0.0891(7) 0.6097(6) 0.065(3) Uiso 1.000000 1 R . . .
C48 C 0.5215(9) 0.0234(6) 0.6045(7) 0.059(3) Uani 1.000000 1 . . . .
H48a H 0.4768(9) 0.0494(6) 0.5782(7) 0.070(3) Uiso 1.000000 1 R . . .
H48b H 0.5764(9) 0.0603(6) 0.5847(7) 0.070(3) Uiso 1.000000 1 R . . .
C49 C 0.1231(9) -0.2558(8) 0.8377(9) 0.073(3) Uani 1.000000 1 . . . .
H49a H 0.1246(9) -0.2556(8) 0.7840(9) 0.088(4) Uiso 1.000000 1 R . . .
H49b H 0.0772(9) -0.2980(8) 0.8763(9) 0.088(4) Uiso 1.000000 1 R . . .
C50 C 0.0853(8) -0.1711(7) 0.8590(9) 0.069(3) Uani 1.000000 1 . . . .
H50a H 0.0887(8) -0.1679(7) 0.9104(9) 0.083(4) Uiso 1.000000 1 R . . .
H50b H 0.0171(8) -0.1614(7) 0.8648(9) 0.083(4) Uiso 1.000000 1 R . . .
C51 C 0.1034(8) -0.0289(7) 0.8091(8) 0.067(3) Uani 1.000000 1 . . . .
H51a H 0.0368(8) -0.0226(7) 0.8107(8) 0.080(4) Uiso 1.000000 1 R . . .
H51b H 0.1010(8) -0.0196(7) 0.8607(8) 0.080(4) Uiso 1.000000 1 R . . .
C52 C 0.1654(10) 0.0327(8) 0.7420(10) 0.081(4) Uani 1.000000 1 . . . .
H52a H 0.1345(10) 0.0895(8) 0.7450(10) 0.098(5) Uiso 1.000000 1 R . . .
H52b H 0.1738(10) 0.0193(8) 0.6903(10) 0.098(5) Uiso 1.000000 1 R . . .
C53 C 0.3170(9) 0.0955(7) 0.6931(9) 0.073(3) Uani 1.000000 1 . . . .
H53a H 0.3339(9) 0.0886(7) 0.6375(9) 0.087(4) Uiso 1.000000 1 R . . .
H53b H 0.2811(9) 0.1499(7) 0.7003(9) 0.087(4) Uiso 1.000000 1 R . . .
C54 C 0.4076(9) 0.0937(7) 0.7085(9) 0.071(3) Uani 1.000000 1 . . . .
H54a H 0.3892(9) 0.0967(7) 0.7654(9) 0.085(4) Uiso 1.000000 1 R . . .
H54b H 0.4440(9) 0.1438(7) 0.6754(9) 0.085(4) Uiso 1.000000 1 R . . .
C55 C 0.2129(9) -0.3135(7) 0.9182(8) 0.067(3) Uani 1.000000 1 . . . .
H55a H 0.1664(9) -0.2774(7) 0.9540(8) 0.081(4) Uiso 1.000000 1 R . . .
H55b H 0.1869(9) -0.3699(7) 0.9358(8) 0.081(4) Uiso 1.000000 1 R . . .
C56 C 0.3063(9) -0.3191(7) 0.9287(7) 0.064(3) Uani 1.000000 1 . . . .
H56a H 0.3540(9) -0.3548(7) 0.8932(7) 0.077(3) Uiso 1.000000 1 R . . .
H56b H 0.2964(9) -0.3448(7) 0.9847(7) 0.077(3) Uiso 1.000000 1 R . . .
C57 C 0.4269(9) -0.2374(7) 0.9231(7) 0.062(3) Uani 1.000000 1 . . . .
H57a H 0.4159(9) -0.2653(7) 0.9788(7) 0.074(3) Uiso 1.000000 1 R . . .
H57b H 0.4791(9) -0.2694(7) 0.8866(7) 0.074(3) Uiso 1.000000 1 R . . .
C58 C 0.4569(9) -0.1504(8) 0.9092(7) 0.065(3) Uani 1.000000 1 . . . .
H58a H 0.4042(9) -0.1180(8) 0.9449(7) 0.078(3) Uiso 1.000000 1 R . . .
H58b H 0.5144(9) -0.1517(8) 0.9221(7) 0.078(3) Uiso 1.000000 1 R . . .
C59 C 0.5007(9) -0.0263(7) 0.8145(8) 0.064(3) Uani 1.000000 1 . . . .
H59a H 0.5475(9) -0.0218(7) 0.8381(8) 0.077(3) Uiso 1.000000 1 R . . .
H59b H 0.4412(9) 0.0068(7) 0.8406(8) 0.077(3) Uiso 1.000000 1 R . . .
C60 C 0.5421(9) 0.0076(7) 0.7275(8) 0.064(3) Uani 1.000000 1 . . . .
H60a H 0.5955(9) -0.0308(7) 0.7009(8) 0.077(3) Uiso 1.000000 1 R . . .
H60b H 0.5695(9) 0.0621(7) 0.7186(8) 0.077(3) Uiso 1.000000 1 R . . .
C61 C 0.1892(13) -0.0961(11) 1.0097(11) 0.105(4) Uani 1.000000 1 D U . .
H61a H 0.1749(13) -0.1540(11) 1.0124(11) 0.126(5) Uiso 0.66(3) 1 R . P 1
H61b H 0.2347(13) -0.0981(11) 1.0362(11) 0.126(5) Uiso 0.66(3) 1 R . P 1
H61c H 0.1290(13) -0.1219(11) 1.0193(11) 0.126(5) Uiso 0.34(3) 1 R . P 2
H61d H 0.2351(13) -0.1414(11) 1.0197(11) 0.126(5) Uiso 0.34(3) 1 R . P 2
C62 C 0.1023(19) -0.0495(14) 1.0478(17) 0.108(6) Uani 0.66(3) 1 D U P 1
H62a H 0.0458(19) -0.0710(14) 1.0451(17) 0.130(7) Uiso 0.66(3) 1 R . P 1
H62b H 0.0904(19) -0.0508(14) 1.1044(17) 0.130(7) Uiso 0.66(3) 1 R . P 1
C63 C 0.123(2) 0.0352(15) 0.9997(17) 0.108(6) Uani 0.66(3) 1 D U P 1
H63a H 0.073(2) 0.0558(15) 0.9784(17) 0.130(7) Uiso 0.66(3) 1 R . P 1
H63b H 0.124(2) 0.0737(15) 1.0337(17) 0.130(7) Uiso 0.66(3) 1 R . P 1
C64 C 0.2184(14) 0.0334(11) 0.9329(12) 0.115(5) Uani 1.000000 1 D U . .
H64a H 0.2698(14) 0.0508(11) 0.9455(12) 0.138(6) Uiso 0.66(3) 1 R . P 1
H64b H 0.2175(14) 0.0690(11) 0.8828(12) 0.138(6) Uiso 0.66(3) 1 R . P 1
H64c H 0.2824(14) 0.0564(11) 0.9159(12) 0.138(6) Uiso 0.34(3) 1 R . P 2
H64d H 0.1872(14) 0.0644(11) 0.8967(12) 0.138(6) Uiso 0.34(3) 1 R . P 2
C65 C 0.168(5) -0.0385(19) 1.0660(14) 0.109(7) Uani 0.34(3) 1 D U P 2
H65a H 0.107(5) -0.0513(19) 1.1130(14) 0.131(8) Uiso 0.34(3) 1 R . P 2
H65b H 0.221(5) -0.0398(19) 1.0844(14) 0.131(8) Uiso 0.34(3) 1 R . P 2
C66 C 0.159(5) 0.043(2) 1.0145(18) 0.109(7) Uani 0.34(3) 1 D U P 2
H66a H 0.183(5) 0.088(2) 1.0286(18) 0.131(8) Uiso 0.34(3) 1 R . P 2
H66b H 0.091(5) 0.057(2) 1.0211(18) 0.131(8) Uiso 0.34(3) 1 R . P 2
N3 N 0.4616(18) 0.9837(19) 0.0208(14) 0.069(6) Uani 0.56(4) 1 . U P 1
C67 C 0.467(2) 0.9034(9) 0.0708(14) 0.076(5) Uani 0.56(4) 1 . U P 1
C72 C 0.3831(15) 0.8623(16) 0.1213(14) 0.080(5) Uani 0.56(4) 1 G U P 1
H72 H 0.3221(15) 0.8874(16) 0.1239(14) 0.096(6) Uiso 0.56(4) 1 R . P 1
C71 C 0.3885(14) 0.7845(17) 0.1680(13) 0.082(5) Uani 0.56(4) 1 G U P 1
H71 H 0.3311(14) 0.7564(17) 0.2024(13) 0.099(6) Uiso 0.56(4) 1 R . P 1
C70 C 0.4778(19) 0.7478(10) 0.1642(16) 0.082(5) Uani 0.56(4) 1 G U P 1
H70 H 0.4815(19) 0.6946(10) 0.1961(16) 0.098(6) Uiso 0.56(4) 1 R . P 1
C69 C 0.5618(14) 0.7889(15) 0.1137(16) 0.082(5) Uani 0.56(4) 1 G U P 1
H69 H 0.6228(14) 0.7638(15) 0.1111(16) 0.098(6) Uiso 0.56(4) 1 R . P 1
C68 C 0.5564(17) 0.8667(16) 0.0670(14) 0.075(5) Uani 0.56(4) 1 G U P 1
H68 H 0.6138(17) 0.8948(16) 0.0326(14) 0.090(6) Uiso 0.56(4) 1 R . P 1
N4 N 0.542(2) 0.973(2) -0.002(2) 0.074(7) Uani 0.44(4) 1 . U P 2
C73 C 0.503(3) 0.9006(13) 0.0573(16) 0.073(5) Uani 0.44(4) 1 . U P 2
C78 C 0.409(2) 0.8848(17) 0.1118(18) 0.079(5) Uani 0.44(4) 1 G U P 2
H78 H 0.358(2) 0.9251(17) 0.1113(18) 0.094(6) Uiso 0.44(4) 1 R . P 2
C77 C 0.3896(17) 0.810(2) 0.1669(16) 0.081(5) Uani 0.44(4) 1 G U P 2
H77 H 0.3255(17) 0.799(2) 0.2041(16) 0.097(6) Uiso 0.44(4) 1 R . P 2
C76 C 0.464(2) 0.7513(14) 0.1675(18) 0.083(5) Uani 0.44(4) 1 G U P 2
H76 H 0.451(2) 0.7003(14) 0.2051(18) 0.099(6) Uiso 0.44(4) 1 R . P 2
C75 C 0.558(2) 0.7671(19) 0.113(2) 0.082(5) Uani 0.44(4) 1 G U P 2
H75 H 0.609(2) 0.7268(19) 0.113(2) 0.098(6) Uiso 0.44(4) 1 R . P 2
C74 C 0.5775(18) 0.842(2) 0.0580(17) 0.079(5) Uani 0.44(4) 1 G U P 2
H74 H 0.6417(18) 0.852(2) 0.0207(17) 0.095(6) Uiso 0.44(4) 1 R . P 2

loop_
_atom_site_aniso_label
_atom_site_aniso_U_11
_atom_site_aniso_U_22
_atom_site_aniso_U_33
_atom_site_aniso_U_12
_atom_site_aniso_U_13
_atom_site_aniso_U_23
U1 0.0300(5) 0.0395(6) 0.0754(9) 0.0002(4) -0.0311(5) -0.0082(4)
O1 0.065(7) 0.056(5) 0.068(6) 0.003(5) -0.036(5) -0.031(5)
O2 0.047(4) 0.047(3) 0.046(3) -0.005(3) -0.023(3) 0.005(3)
O3 0.051(4) 0.029(3) 0.052(4) -0.012(2) -0.026(3) 0.000(2)
O4 0.038(3) 0.041(3) 0.044(3) 0.002(2) -0.015(3) -0.008(2)
C1 0.046(5) 0.037(4) 0.065(6) 0.002(4) -0.025(5) -0.008(4)
C2 0.048(6) 0.046(5) 0.072(7) -0.000(4) -0.032(5) -0.007(4)
C3 0.070(8) 0.080(8) 0.083(9) -0.021(6) -0.051(7) 0.021(6)
C4 0.087(10) 0.104(10) 0.095(10) -0.034(8) -0.061(9) 0.039(8)
C5 0.051(7) 0.087(8) 0.073(8) -0.025(6) -0.027(6) 0.023(6)
C6 0.049(6) 0.063(6) 0.052(6) -0.012(5) -0.018(4) -0.002(4)
C7 0.056(6) 0.035(4) 0.067(6) -0.006(4) -0.024(5) -0.006(4)
C8 0.049(6) 0.062(6) 0.075(7) -0.008(5) -0.028(5) -0.012(5)
C9 0.050(6) 0.050(5) 0.075(7) -0.005(4) -0.024(5) -0.007(5)
C10 0.054(6) 0.054(6) 0.076(7) -0.008(5) -0.036(6) 0.000(5)
C11 0.037(5) 0.073(7) 0.070(7) -0.005(5) -0.022(5) -0.018(5)
C12 0.062(8) 0.095(9) 0.069(8) -0.006(7) -0.019(6) -0.023(7)
C13 0.060(7) 0.071(7) 0.079(8) -0.021(6) -0.026(6) -0.007(6)
C14 0.063(7) 0.066(6) 0.069(7) 0.004(5) -0.043(6) -0.014(5)
C15 0.047(5) 0.048(5) 0.057(6) -0.002(4) -0.030(4) -0.003(4)
C16 0.057(6) 0.044(5) 0.073(7) -0.012(4) -0.041(5) -0.003(4)
C17 0.071(7) 0.047(5) 0.066(7) -0.007(5) -0.031(6) -0.008(5)
C18 0.092(10) 0.050(6) 0.102(10) -0.009(6) -0.051(8) -0.019(6)
C19 0.074(8) 0.046(5) 0.087(9) 0.003(5) -0.041(7) -0.017(5)
C20 0.062(7) 0.045(5) 0.057(6) -0.008(4) -0.028(5) -0.006(4)
C21 0.047(5) 0.055(5) 0.051(5) -0.018(4) -0.020(4) -0.002(4)
C22 0.051(6) 0.054(6) 0.075(7) -0.008(4) -0.027(5) -0.012(5)
C23 0.059(6) 0.067(6) 0.048(5) -0.018(5) -0.020(5) -0.006(5)
C24 0.056(7) 0.071(7) 0.067(7) -0.026(5) -0.021(5) -0.004(5)
C25 0.055(6) 0.055(6) 0.068(7) 0.001(5) -0.032(5) -0.015(5)
C26 0.067(8) 0.071(7) 0.063(7) 0.001(6) -0.023(6) -0.010(5)
C27 0.055(6) 0.058(6) 0.056(6) -0.002(5) -0.022(5) -0.009(5)
C28 0.051(6) 0.069(6) 0.056(6) -0.004(5) -0.030(5) -0.003(5)
C29 0.041(5) 0.040(4) 0.069(6) -0.001(4) -0.027(5) -0.008(4)
C30 0.053(6) 0.052(5) 0.061(6) 0.003(4) -0.030(5) -0.015(4)
C31 0.057(6) 0.056(6) 0.063(6) 0.005(5) -0.028(5) -0.017(5)
C32 0.069(8) 0.072(7) 0.072(8) 0.007(6) -0.030(6) -0.026(6)
C33 0.057(7) 0.062(7) 0.084(9) 0.011(5) -0.026(6) -0.021(6)
C34 0.049(6) 0.063(6) 0.056(6) 0.004(5) -0.018(5) -0.014(5)
C35 0.039(5) 0.060(6) 0.061(6) -0.004(4) -0.024(4) -0.006(5)
C36 0.057(6) 0.048(5) 0.075(7) -0.008(4) -0.040(6) 0.003(5)
C37 0.043(5) 0.056(6) 0.072(7) -0.001(4) -0.027(5) -0.007(5)
C38 0.069(8) 0.050(6) 0.094(9) -0.009(5) -0.034(7) -0.015(6)
C39 0.050(6) 0.052(6) 0.079(8) 0.004(5) -0.014(5) -0.015(5)
C40 0.087(11) 0.073(9) 0.103(12) -0.016(7) -0.007(9) -0.007(8)
C41 0.085(9) 0.054(6) 0.076(8) -0.007(6) -0.016(7) 0.000(6)
C42 0.065(8) 0.061(7) 0.113(11) -0.013(6) -0.031(8) -0.018(7)
K1 0.0482(11) 0.0465(10) 0.0656(13) -0.0058(8) -0.0307(10) -0.0066(9)
O00C 0.060(5) 0.058(4) 0.070(5) -0.002(3) -0.038(4) -0.020(3)
O5 0.056(4) 0.052(4) 0.067(5) -0.010(3) -0.028(4) -0.018(3)
O6 0.049(4) 0.050(4) 0.065(4) -0.005(3) -0.027(3) -0.012(3)
O7 0.045(4) 0.067(5) 0.096(6) 0.002(3) -0.034(4) -0.018(4)
O8 0.048(4) 0.052(4) 0.094(6) -0.000(3) -0.030(4) -0.004(4)
O9 0.059(4) 0.054(4) 0.058(4) -0.004(3) -0.025(3) -0.010(3)
O10 0.103(8) 0.102(7) 0.115(8) -0.004(5) -0.031(6) -0.026(5)
N1 0.052(5) 0.056(5) 0.080(6) -0.008(4) -0.031(5) -0.014(4)
N2 0.062(6) 0.041(4) 0.072(6) -0.009(4) -0.035(5) -0.006(4)
C43 0.058(7) 0.062(6) 0.072(7) -0.017(5) -0.018(6) -0.014(5)
C44 0.060(7) 0.051(6) 0.082(8) -0.013(5) -0.030(6) -0.021(5)
C45 0.076(8) 0.047(5) 0.063(6) -0.003(5) -0.037(6) -0.018(4)
C46 0.061(7) 0.052(5) 0.056(6) -0.007(5) -0.025(5) -0.009(4)
C47 0.045(6) 0.070(6) 0.047(5) -0.014(5) -0.017(4) -0.004(4)
C48 0.061(7) 0.046(5) 0.074(7) -0.012(4) -0.034(6) -0.000(5)
C49 0.053(7) 0.068(7) 0.105(10) -0.013(5) -0.032(7) -0.018(7)
C50 0.036(6) 0.070(7) 0.094(9) -0.005(5) -0.021(6) -0.010(6)
C51 0.044(6) 0.068(7) 0.089(9) 0.009(5) -0.027(6) -0.019(6)
C52 0.072(9) 0.070(8) 0.108(11) 0.008(6) -0.051(8) -0.003(7)
C53 0.060(7) 0.045(5) 0.109(11) 0.002(5) -0.034(7) -0.008(6)
C54 0.067(8) 0.042(5) 0.107(10) -0.006(5) -0.035(7) -0.015(6)
C55 0.054(7) 0.061(6) 0.071(7) -0.014(5) -0.006(5) -0.011(5)
C56 0.068(7) 0.055(6) 0.063(7) -0.007(5) -0.022(6) -0.005(5)
C57 0.068(7) 0.073(7) 0.052(6) 0.008(5) -0.035(5) -0.012(5)
C58 0.058(7) 0.084(8) 0.062(7) -0.002(6) -0.033(6) -0.010(6)
C59 0.063(7) 0.062(6) 0.090(9) -0.002(5) -0.045(6) -0.027(6)
C60 0.059(7) 0.066(6) 0.086(8) -0.013(5) -0.041(6) -0.022(6)
C61 0.091(9) 0.097(9) 0.108(10) -0.009(6) -0.021(6) -0.015(6)
C62 0.097(12) 0.096(10) 0.110(11) 0.001(7) -0.019(7) -0.020(6)
C63 0.114(13) 0.089(10) 0.106(11) 0.004(7) -0.029(7) -0.020(6)
C64 0.107(11) 0.098(9) 0.129(11) -0.013(6) -0.030(6) -0.026(6)
C65 0.104(14) 0.095(11) 0.114(12) 0.003(7) -0.027(7) -0.022(7)
C66 0.103(14) 0.096(11) 0.114(12) 0.000(7) -0.025(7) -0.026(7)
N3 0.081(13) 0.074(14) 0.065(10) -0.001(9) -0.041(8) -0.013(8)
C67 0.092(11) 0.075(8) 0.079(8) -0.009(6) -0.049(6) -0.016(5)
C72 0.097(11) 0.080(10) 0.080(8) -0.017(6) -0.049(6) -0.010(6)
C71 0.099(10) 0.078(10) 0.082(8) -0.019(6) -0.049(6) -0.002(6)
C70 0.095(10) 0.078(9) 0.085(8) -0.016(5) -0.051(6) -0.002(5)
C69 0.095(10) 0.080(10) 0.089(8) -0.015(6) -0.055(6) -0.010(6)
C68 0.085(10) 0.075(9) 0.081(8) -0.011(6) -0.046(6) -0.015(5)
N4 0.084(16) 0.074(15) 0.081(13) -0.010(10) -0.046(9) -0.020(9)
C73 0.091(11) 0.071(9) 0.075(8) -0.016(6) -0.047(6) -0.011(5)
C78 0.098(11) 0.074(10) 0.080(9) -0.020(6) -0.049(6) -0.008(6)
C77 0.098(10) 0.078(10) 0.081(9) -0.021(6) -0.050(6) -0.003(6)
C76 0.097(10) 0.080(9) 0.086(9) -0.018(6) -0.052(6) -0.002(5)
C75 0.094(10) 0.080(10) 0.088(9) -0.017(6) -0.054(6) -0.007(6)
C74 0.095(11) 0.076(10) 0.083(9) -0.016(6) -0.051(6) -0.010(6)

loop_
_atom_type_symbol
_atom_type_scat_dispersion_real
_atom_type_scat_dispersion_imag
_atom_type_scat_Cromer_Mann_a1
_atom_type_scat_Cromer_Mann_a2
_atom_type_scat_Cromer_Mann_a3
_atom_type_scat_Cromer_Mann_a4
_atom_type_scat_Cromer_Mann_b1
_atom_type_scat_Cromer_Mann_b2
_atom_type_scat_Cromer_Mann_b3
_atom_type_scat_Cromer_Mann_b4
_atom_type_scat_Cromer_Mann_c
_atom_type_scat_source
_atom_type_scat_dispersion_source
C 0.01788 0.00908 2.31000 1.02000 1.58860 0.86500 20.84390 10.20750 0.56870 51.65120 0.21560 'International Tables Volume C Table 6.1.1.4 (pp. 500-502)' 'Brennan, Cowan, Rev. Sci. Instrum., 1992, 63, 850'
H 0.00000 0.00000 0.49300 0.32291 0.14019 0.04081 10.51090 26.12570 3.14236 57.79970 0.00304 'International Tables Volume C Table 6.1.1.4 (pp. 500-502)' 'Brennan, Cowan, Rev. Sci. Instrum., 1992, 63, 850'
K 0.38695 1.06752 8.21860 7.43980 1.05190 0.86590 12.79490 0.77480 213.18700 41.68410 1.42280 'International Tables Volume C Table 6.1.1.4 (pp. 500-502)' 'Brennan, Cowan, Rev. Sci. Instrum., 1992, 63, 850'
N 0.03110 0.01806 12.21260 3.13220 2.01250 1.16630 0.00570 9.89330 28.99750 0.58260 -11.52900 'International Tables Volume C Table 6.1.1.4 (pp. 500-502)' 'Brennan, Cowan, Rev. Sci. Instrum., 1992, 63, 850'
O 0.04960 0.03234 3.04850 2.28680 1.54630 0.86700 13.27710 5.70110 0.32390 32.90890 0.25080 'International Tables Volume C Table 6.1.1.4 (pp. 500-502)' 'Brennan, Cowan, Rev. Sci. Instrum., 1992, 63, 850'
U -4.17363 13.43374 36.02280 23.41280 14.94910 4.18800 0.52930 3.32530 16.09270 100.61300 13.39660 'International Tables Volume C Table 6.1.1.4 (pp. 500-502)' 'Brennan, Cowan, Rev. Sci. Instrum., 1992, 63, 850'

loop_
_exptl_crystal_face_index_h
_exptl_crystal_face_index_k
_exptl_crystal_face_index_l
_exptl_crystal_face_perp_dist
0 1 2 0.0452
1 1 1 0.0977
0 0 1 0.0369
2 1 1 0.1017
2 1 0 0.1043
2 1 2 0.0848
0 -1 2 0.0377
10 2 3 0.0971
5 4 -5 0.0985
1 0 0 0.0994
0 -1 0 0.0385
1 -1 -1 0.0796
0 -1 -1 0.0559
-6 -9 -4 0.0860
-6 5 -7 0.1275
0 1 -1 0.0825
-7 -2 -11 0.1299
1 2 -10 0.0860
-1 0 -3 0.1097
-3 10 1 0.0912
0 2 1 0.0781
1 1 0 0.1052

loop_
_geom_angle_atom_site_label_1
_geom_angle_atom_site_label_2
_geom_angle_atom_site_label_3
_geom_angle
_geom_angle_site_symmetry_1
_geom_angle_site_symmetry_3
_geom_angle_publ_flag
O2 U1 O1 133.97(17) . . ?
O3 U1 O1 99.18(16) . . ?
O3 U1 O2 96.7(2) . . ?
O4 U1 O1 100.96(16) . . ?
O4 U1 O2 95.5(2) . . ?
O4 U1 O3 137.6(2) . . ?
U1 O1 U1 180.0 2_566 . ?
C1 O2 U1 171.7(6) . . ?
C15 O3 U1 174.1(6) . . ?
C29 O4 U1 170.3(6) . . ?
C2 C1 O2 118.2(9) . . ?
C6 C1 O2 122.0(9) . . ?
C6 C1 C2 119.8(9) . . ?
C3 C2 C1 118.6(10) . . ?
C7 C2 C1 122.9(9) . . ?
C7 C2 C3 118.5(10) . . ?
H3 C3 C2 119.4(7) . . ?
C4 C3 C2 121.2(11) . . ?
C4 C3 H3 119.4(7) . . ?
H4 C4 C3 120.5(7) . . ?
C5 C4 C3 119.1(11) . . ?
C5 C4 H4 120.5(8) . . ?
H5 C5 C4 118.2(7) . . ?
C6 C5 C4 123.5(11) . . ?
C6 C5 H5 118.2(7) . . ?
C5 C6 C1 117.7(10) . . ?
C11 C6 C1 126.0(9) . . ?
C11 C6 C5 116.3(10) . . ?
C8 C7 C2 111.8(8) . . ?
C9 C7 C2 110.1(9) . . ?
C9 C7 C8 109.8(9) . . ?
C10 C7 C2 113.9(9) . . ?
C10 C7 C8 106.1(9) . . ?
C10 C7 C9 104.9(8) . . ?
H8a C8 C7 109.5 . . ?
H8b C8 C7 109.5 . . ?
H8b C8 H8a 109.5 . . ?
H8c C8 C7 109.5 . . ?
H8c C8 H8a 109.5 . . ?
H8c C8 H8b 109.5 . . ?
H9a C9 C7 109.5 . . ?
H9b C9 C7 109.5 . . ?
H9b C9 H9a 109.5 . . ?
H9c C9 C7 109.5 . . ?
H9c C9 H9a 109.5 . . ?
H9c C9 H9b 109.5 . . ?
H10a C10 C7 109.5 . . ?
H10b C10 C7 109.5 . . ?
H10b C10 H10a 109.5 . . ?
H10c C10 C7 109.5 . . ?
H10c C10 H10a 109.5 . . ?
H10c C10 H10b 109.5 . . ?
C12 C11 C6 109.3(10) . . ?
C13 C11 C6 108.2(9) . . ?
C13 C11 C12 108.2(10) . . ?
C14 C11 C6 116.2(9) . . ?
C14 C11 C12 107.2(10) . . ?
C14 C11 C13 107.5(9) . . ?
H12a C12 C11 109.5 . . ?
H12b C12 C11 109.5 . . ?
H12b C12 H12a 109.5 . . ?
H12c C12 C11 109.5 . . ?
H12c C12 H12a 109.5 . . ?
H12c C12 H12b 109.5 . . ?
H13a C13 C11 109.5 . . ?
H13b C13 C11 109.5 . . ?
H13b C13 H13a 109.5 . . ?
H13c C13 C11 109.5 . . ?
H13c C13 H13a 109.5 . . ?
H13c C13 H13b 109.5 . . ?
H14a C14 C11 109.5 . . ?
H14b C14 C11 109.5 . . ?
H14b C14 H14a 109.5 . . ?
H14c C14 C11 109.5 . . ?
H14c C14 H14a 109.5 . . ?
H14c C14 H14b 109.5 . . ?
C16 C15 O3 119.3(9) . . ?
C20 C15 O3 120.4(9) . . ?
C20 C15 C16 120.3(9) . . ?
C17 C16 C15 117.9(11) . . ?
C21 C16 C15 122.3(9) . . ?
C21 C16 C17 119.7(9) . . ?
H17 C17 C16 119.2(7) . . ?
C18 C17 C16 121.6(11) . . ?
C18 C17 H17 119.2(7) . . ?
H18 C18 C17 120.2(7) . . ?
C19 C18 C17 119.6(11) . . ?
C19 C18 H18 120.2(8) . . ?
H19 C19 C18 118.6(8) . . ?
C20 C19 C18 122.8(13) . . ?
C20 C19 H19 118.6(8) . . ?
C19 C20 C15 117.7(10) . . ?
C25 C20 C15 123.3(9) . . ?
C25 C20 C19 119.0(11) . . ?
C22 C21 C16 111.2(8) . . ?
C23 C21 C16 109.3(8) . . ?
C23 C21 C22 112.2(9) . . ?
C24 C21 C16 113.4(9) . . ?
C24 C21 C22 105.5(9) . . ?
C24 C21 C23 105.1(8) . . ?
H22a C22 C21 109.5 . . ?
H22b C22 C21 109.5 . . ?
H22b C22 H22a 109.5 . . ?
H22c C22 C21 109.5 . . ?
H22c C22 H22a 109.5 . . ?
H22c C22 H22b 109.5 . . ?
H23a C23 C21 109.5 . . ?
H23b C23 C21 109.5 . . ?
H23b C23 H23a 109.5 . . ?
H23c C23 C21 109.5 . . ?
H23c C23 H23a 109.5 . . ?
H23c C23 H23b 109.5 . . ?
H24a C24 C21 109.5 . . ?
H24b C24 C21 109.5 . . ?
H24b C24 H24a 109.5 . . ?
H24c C24 C21 109.5 . . ?
H24c C24 H24a 109.5 . . ?
H24c C24 H24b 109.5 . . ?
C26 C25 C20 113.5(9) . . ?
C27 C25 C20 109.7(9) . . ?
C27 C25 C26 105.5(9) . . ?
C28 C25 C20 110.7(9) . . ?
C28 C25 C26 105.8(10) . . ?
C28 C25 C27 111.5(9) . . ?
H26a C26 C25 109.5 . . ?
H26b C26 C25 109.5 . . ?
H26b C26 H26a 109.5 . . ?
H26c C26 C25 109.5 . . ?
H26c C26 H26a 109.5 . . ?
H26c C26 H26b 109.5 . . ?
H27a C27 C25 109.5 . . ?
H27b C27 C25 109.5 . . ?
H27b C27 H27a 109.5 . . ?
H27c C27 C25 109.5 . . ?
H27c C27 H27a 109.5 . . ?
H27c C27 H27b 109.5 . . ?
H28a C28 C25 109.5 . . ?
H28b C28 C25 109.5 . . ?
H28b C28 H28a 109.5 . . ?
H28c C28 C25 109.5 . . ?
H28c C28 H28a 109.5 . . ?
H28c C28 H28b 109.5 . . ?
C30 C29 O4 121.8(9) . . ?
C34 C29 O4 118.7(8) . . ?
C34 C29 C30 119.5(10) . . ?
C31 C30 C29 118.7(11) . . ?
C35 C30 C29 122.4(9) . . ?
C35 C30 C31 119.0(10) . . ?
H31 C31 C30 118.8(7) . . ?
C32 C31 C30 122.5(11) . . ?
C32 C31 H31 118.8(7) . . ?
H32 C32 C31 120.7(7) . . ?
C33 C32 C31 118.5(12) . . ?
C33 C32 H32 120.7(8) . . ?
H33 C33 C32 118.9(8) . . ?
C34 C33 C32 122.3(13) . . ?
C34 C33 H33 118.9(7) . . ?
C33 C34 C29 118.1(11) . . ?
C39 C34 C29 123.7(10) . . ?
C39 C34 C33 118.2(11) . . ?
C36 C35 C30 109.0(8) . . ?
C37 C35 C30 110.5(8) . . ?
C37 C35 C36 110.9(10) . . ?
C38 C35 C30 112.2(10) . . ?
C38 C35 C36 107.1(9) . . ?
C38 C35 C37 107.0(9) . . ?
H36a C36 C35 109.5 . . ?
H36b C36 C35 109.5 . . ?
H36b C36 H36a 109.5 . . ?
H36c C36 C35 109.5 . . ?
H36c C36 H36a 109.5 . . ?
H36c C36 H36b 109.5 . . ?
H37a C37 C35 109.5 . . ?
H37b C37 C35 109.5 . . ?
H37b C37 H37a 109.5 . . ?
H37c C37 C35 109.5 . . ?
H37c C37 H37a 109.5 . . ?
H37c C37 H37b 109.5 . . ?
H38a C38 C35 109.5 . . ?
H38b C38 C35 109.5 . . ?
H38b C38 H38a 109.5 . . ?
H38c C38 C35 109.5 . . ?
H38c C38 H38a 109.5 . . ?
H38c C38 H38b 109.5 . . ?
C40 C39 C34 113.2(10) . . ?
C41 C39 C34 109.8(10) . . ?
C41 C39 C40 105.0(11) . . ?
C42 C39 C34 109.6(10) . . ?
C42 C39 C40 108.2(12) . . ?
C42 C39 C41 111.0(11) . . ?
H40a C40 C39 109.5 . . ?
H40b C40 C39 109.5 . . ?
H40b C40 H40a 109.5 . . ?
H40c C40 C39 109.5 . . ?
H40c C40 H40a 109.5 . . ?
H40c C40 H40b 109.5 . . ?
H41a C41 C39 109.5 . . ?
H41b C41 C39 109.5 . . ?
H41b C41 H41a 109.5 . . ?
H41c C41 C39 109.5 . . ?
H41c C41 H41a 109.5 . . ?
H41c C41 H41b 109.5 . . ?
H42a C42 C39 109.5 . . ?
H42b C42 C39 109.5 . . ?
H42b C42 H42a 109.5 . . ?
H42c C42 C39 109.5 . . ?
H42c C42 H42a 109.5 . . ?
H42c C42 H42b 109.5 . . ?
O5 K1 O00C 118.2(2) . . ?
O6 K1 O00C 95.5(2) . . ?
O6 K1 O5 58.7(2) . . ?
O7 K1 O00C 143.8(3) . . ?
O7 K1 O5 94.0(2) . . ?
O7 K1 O6 116.4(2) . . ?
O8 K1 O00C 103.5(2) . . ?
O8 K1 O5 130.0(2) . . ?
O8 K1 O6 92.8(2) . . ?
O8 K1 O7 60.8(2) . . ?
O9 K1 O00C 60.8(2) . . ?
O9 K1 O5 95.7(2) . . ?
O9 K1 O6 133.4(2) . . ?
O9 K1 O7 102.5(2) . . ?
O9 K1 O8 129.8(3) . . ?
O10 K1 O00C 72.5(3) . . ?
O10 K1 O5 151.7(3) . . ?
O10 K1 O6 149.4(3) . . ?
O10 K1 O7 71.3(3) . . ?
O10 K1 O8 64.2(3) . . ?
O10 K1 O9 65.6(3) . . ?
N1 K1 O00C 120.5(2) . . ?
N1 K1 O5 60.0(2) . . ?
N1 K1 O6 118.1(2) . . ?
N1 K1 O7 60.1(2) . . ?
N1 K1 O8 120.6(2) . . ?
N1 K1 O9 60.6(2) . . ?
N1 K1 O10 91.8(3) . . ?
N2 K1 O00C 61.1(2) . . ?
N2 K1 O5 117.1(2) . . ?
N2 K1 O6 58.9(2) . . ?
N2 K1 O7 120.3(2) . . ?
N2 K1 O8 60.3(2) . . ?
N2 K1 O9 121.5(2) . . ?
N2 K1 O10 91.2(3) . . ?
N2 K1 N1 177.0(3) . . ?
C58 O00C K1 114.6(6) . . ?
C59 O00C K1 112.0(6) . . ?
C59 O00C C58 112.1(9) . . ?
C44 O5 K1 115.0(6) . . ?
C45 O5 K1 115.0(5) . . ?
C45 O5 C44 112.0(8) . . ?
C46 O6 K1 111.3(6) . . ?
C47 O6 K1 113.8(6) . . ?
C47 O6 C46 111.9(8) . . ?
C50 O7 K1 114.2(6) . . ?
C51 O7 K1 113.2(6) . . ?
C51 O7 C50 110.2(9) . . ?
C52 O8 K1 114.0(7) . . ?
C53 O8 K1 119.7(7) . . ?
C53 O8 C52 112.4(9) . . ?
C56 O9 K1 118.3(6) . . ?
C57 O9 K1 114.3(6) . . ?
C57 O9 C56 112.7(8) . . ?
C61 O10 K1 129.0(10) . . ?
C64 O10 K1 126.0(10) . . ?
C64 O10 C61 104.7(14) . . ?
C43 N1 K1 109.2(7) . . ?
C49 N1 K1 108.8(7) . . ?
C49 N1 C43 109.4(9) . . ?
C55 N1 K1 108.2(6) . . ?
C55 N1 C43 110.4(9) . . ?
C55 N1 C49 110.9(10) . . ?
C48 N2 K1 111.8(5) . . ?
C54 N2 K1 106.5(7) . . ?
C54 N2 C48 110.7(9) . . ?
C60 N2 K1 106.9(6) . . ?
C60 N2 C48 109.3(9) . . ?
C60 N2 C54 111.5(9) . . ?
H43a C43 N1 108.6(6) . . ?
H43b C43 N1 108.6(6) . . ?
H43b C43 H43a 107.5 . . ?
C44 C43 N1 114.8(10) . . ?
C44 C43 H43a 108.6(7) . . ?
C44 C43 H43b 108.6(6) . . ?
C43 C44 O5 109.5(9) . . ?
H44a C44 O5 109.8(6) . . ?
H44a C44 C43 109.8(6) . . ?
H44b C44 O5 109.8(6) . . ?
H44b C44 C43 109.8(7) . . ?
H44b C44 H44a 108.23260930(2) . . ?
H45a C45 O5 109.8(6) . . ?
H45b C45 O5 109.8(5) . . ?
H45b C45 H45a 108.248741662(17) . . ?
C46 C45 O5 109.4(8) . . ?
C46 C45 H45a 109.8(6) . . ?
C46 C45 H45b 109.8(6) . . ?
C45 C46 O6 109.7(9) . . ?
H46a C46 O6 109.7(5) . . ?
H46a C46 C45 109.7(6) . . ?
H46b C46 O6 109.7(5) . . ?
H46b C46 C45 109.7(6) . . ?
H46b C46 H46a 108.2 . . ?
H47a C47 O6 109.9(5) . . ?
H47b C47 O6 109.9(5) . . ?
H47b C47 H47a 108.3 . . ?
C48 C47 O6 109.1(9) . . ?
C48 C47 H47a 109.9(6) . . ?
C48 C47 H47b 109.9(6) . . ?
C47 C48 N2 113.8(8) . . ?
H48a C48 N2 108.8(6) . . ?
H48a C48 C47 108.8(6) . . ?
H48b C48 N2 108.8(5) . . ?
H48b C48 C47 108.8(6) . . ?
H48b C48 H48a 107.7 . . ?
H49a C49 N1 108.5(7) . . ?
H49b C49 N1 108.5(6) . . ?
H49b C49 H49a 107.513588339(17) . . ?
C50 C49 N1 115.1(10) . . ?
C50 C49 H49a 108.5(8) . . ?
C50 C49 H49b 108.5(7) . . ?
C49 C50 O7 107.9(11) . . ?
H50a C50 O7 110.1(7) . . ?
H50a C50 C49 110.1(8) . . ?
H50b C50 O7 110.1(6) . . ?
H50b C50 C49 110.1(6) . . ?
H50b C50 H50a 108.44412001(2) . . ?
H51a C51 O7 110.0(6) . . ?
H51b C51 O7 110.0(7) . . ?
H51b C51 H51a 108.382971076(15) . . ?
C52 C51 O7 108.4(11) . . ?
C52 C51 H51a 110.0(7) . . ?
C52 C51 H51b 110.0(8) . . ?
C51 C52 O8 109.1(10) . . ?
H52a C52 O8 109.9(6) . . ?
H52a C52 C51 109.9(7) . . ?
H52b C52 O8 109.9(8) . . ?
H52b C52 C51 109.9(8) . . ?
H52b C52 H52a 108.3 . . ?
H53a C53 O8 109.9(7) . . ?
H53b C53 O8 109.9(6) . . ?
H53b C53 H53a 108.313808680(16) . . ?
C54 C53 O8 108.9(10) . . ?
C54 C53 H53a 109.9(8) . . ?
C54 C53 H53b 109.9(6) . . ?
C53 C54 N2 113.8(10) . . ?
H54a C54 N2 108.8(7) . . ?
H54a C54 C53 108.8(8) . . ?
H54b C54 N2 108.8(6) . . ?
H54b C54 C53 108.8(6) . . ?
H54b C54 H54a 107.680160045(14) . . ?
H55a C55 N1 108.4(7) . . ?
H55b C55 N1 108.4(6) . . ?
H55b C55 H55a 107.43796444(2) . . ?
C56 C55 N1 115.7(9) . . ?
C56 C55 H55a 108.4(7) . . ?
C56 C55 H55b 108.4(6) . . ?
C55 C56 O9 109.8(9) . . ?
H56a C56 O9 109.7(6) . . ?
H56a C56 C55 109.7(7) . . ?
H56b C56 O9 109.7(6) . . ?
H56b C56 C55 109.7(6) . . ?
H56b C56 H56a 108.19417717(2) . . ?
H57a C57 O9 109.5(6) . . ?
H57b C57 O9 109.5(6) . . ?
H57b C57 H57a 108.1 . . ?
C58 C57 O9 110.8(9) . . ?
C58 C57 H57a 109.5(6) . . ?
C58 C57 H57b 109.5(7) . . ?
C57 C58 O00C 110.5(9) . . ?
H58a C58 O00C 109.6(6) . . ?
H58a C58 C57 109.6(7) . . ?
H58b C58 O00C 109.6(6) . . ?
H58b C58 C57 109.6(6) . . ?
H58b C58 H58a 108.10617150(2) . . ?
H59a C59 O00C 109.6(5) . . ?
H59b C59 O00C 109.6(6) . . ?
H59b C59 H59a 108.1 . . ?
C60 C59 O00C 110.5(9) . . ?
C60 C59 H59a 109.6(6) . . ?
C60 C59 H59b 109.6(7) . . ?
C59 C60 N2 113.1(10) . . ?
H60a C60 N2 109.0(6) . . ?
H60a C60 C59 109.0(7) . . ?
H60b C60 N2 109.0(5) . . ?
H60b C60 C59 109.0(6) . . ?
H60b C60 H60a 107.8 . . ?
H61a C61 O10 110.5(9) . . ?
H61b C61 O10 110.5(10) . . ?
H61b C61 H61a 108.7 . . ?
H61c C61 O10 109.3(10) . . ?
H61c C61 H61a 47.7 . . ?
H61c C61 H61b 139.3 . . ?
H61d C61 O10 109.3(9) . . ?
H61d C61 H61a 62.6 . . ?
H61d C61 H61b 49.9 . . ?
H61d C61 H61c 108.0 . . ?
C62 C61 O10 106.2(17) . . ?
C62 C61 H61a 110.5(14) . . ?
C62 C61 H61b 110.5(17) . . ?
C62 C61 H61c 65.2(15) . . ?
C62 C61 H61d 143.8(14) . . ?
C65 C61 O10 111.4(16) . . ?
C65 C61 H61a 137.3(15) . . ?
C65 C61 H61b 63(3) . . ?
C65 C61 H61c 109(3) . . ?
C65 C61 H61d 109(2) . . ?
C65 C61 C62 49(3) . . ?
H62a C62 C61 111.4(16) . . ?
H62b C62 C61 111.4(16) . . ?
H62b C62 H62a 109.2 . . ?
C63 C62 C61 102.1(19) . . ?
C63 C62 H62a 111.4(19) . . ?
C63 C62 H62b 111.4(18) . . ?
H63a C63 C62 109.8(19) . . ?
H63b C63 C62 109.8(18) . . ?
H63b C63 H63a 108.22520(8) . . ?
C64 C63 C62 110(2) . . ?
C64 C63 H63a 109.8(18) . . ?
C64 C63 H63b 109.8(17) . . ?
C63 C64 O10 100.6(16) . . ?
H64a C64 O10 111.6(11) . . ?
H64a C64 C63 111.6(18) . . ?
H64b C64 O10 111.6(10) . . ?
H64b C64 C63 111.6(16) . . ?
H64b C64 H64a 109.42840205(3) . . ?
H64c C64 O10 109.8(10) . . ?
H64c C64 C63 137.3(17) . . ?
H64c C64 H64a 29.0 . . ?
H64c C64 H64b 84.5 . . ?
H64d C64 O10 109.8(11) . . ?
H64d C64 C63 87.9(17) . . ?
H64d C64 H64a 129.14967027(2) . . ?
H64d C64 H64b 25.3 . . ?
H64d C64 H64c 108.25512672(4) . . ?
C66 C64 O10 109.3(19) . . ?
C66 C64 C63 29(3) . . ?
C66 C64 H64a 83(3) . . ?
C66 C64 H64b 128.2(18) . . ?
C66 C64 H64c 110(3) . . ?
C66 C64 H64d 110(2) . . ?
H65a C65 C61 112(2) . . ?
H65b C65 C61 112(3) . . ?
H65b C65 H65a 109.4 . . ?
C66 C65 C61 101(2) . . ?
C66 C65 H65a 112(3) . . ?
C66 C65 H65b 112(4) . . ?
C65 C66 C64 106.3(19) . . ?
H66a C66 C64 110(3) . . ?
H66a C66 C65 110(3) . . ?
H66b C66 C64 110(3) . . ?
H66b C66 C65 110(3) . . ?
H66b C66 H66a 108.7 . . ?
C72 C67 N3 120.0 . . ?
C68 C67 N3 120.0 . . ?
C68 C67 C72 120.0 . . ?
H72 C72 C67 120.0(9) . . ?
C71 C72 C67 120.0 . . ?
C71 C72 H72 120.0(9) . . ?
H71 C71 C72 120.0(9) . . ?
C70 C71 C72 120.0 . . ?
C70 C71 H71 120.0(9) . . ?
H70 C70 C71 120.0(9) . . ?
C69 C70 C71 120.0 . . ?
C69 C70 H70 120.0(9) . . ?
H69 C69 C70 120.0(9) . . ?
C68 C69 C70 120.00000000(2) . . ?
C68 C69 H69 120.0(9) . . ?
C69 C68 C67 120.00000000(2) . . ?
H68 C68 C67 120.0(9) . . ?
H68 C68 C69 120.0(9) . . ?
C78 C73 N4 130.8 . . ?
C74 C73 N4 109.1 . . ?
C74 C73 C78 120.0 . . ?
H78 C78 C73 120.0(12) . . ?
C77 C78 C73 120.0 . . ?
C77 C78 H78 120.0(12) . . ?
H77 C77 C78 120.0(12) . . ?
C76 C77 C78 120.000000000(19) . . ?
C76 C77 H77 120.0(12) . . ?
H76 C76 C77 120.0(12) . . ?
C75 C76 C77 120.00000000(4) . . ?
C75 C76 H76 120.0(12) . . ?
H75 C75 C76 120.0(12) . . ?
C74 C75 C76 120.00000000(3) . . ?
C74 C75 H75 120.0(12) . . ?
C75 C74 C73 120.00000000(4) . . ?
H74 C74 C73 120.0(12) . . ?
H74 C74 C75 120.0(12) . . ?

loop_
_geom_bond_atom_site_label_1
_geom_bond_atom_site_label_2
_geom_bond_distance
_geom_bond_site_symmetry_2
_geom_bond_publ_flag
U1 O1 2.1421(7) . ?
U1 O2 2.208(6) . ?
U1 O3 2.223(6) . ?
U1 O4 2.204(6) . ?
O2 C1 1.302(12) . ?
O3 C15 1.352(11) . ?
O4 C29 1.366(12) . ?
C1 C2 1.440(14) . ?
C1 C6 1.425(14) . ?
C2 C3 1.385(15) . ?
C2 C7 1.518(15) . ?
C3 H3 0.9500 . ?
C3 C4 1.405(19) . ?
C4 H4 0.9500 . ?
C4 C5 1.360(17) . ?
C5 H5 0.9500 . ?
C5 C6 1.386(15) . ?
C6 C11 1.541(14) . ?
C7 C8 1.532(16) . ?
C7 C9 1.571(13) . ?
C7 C10 1.559(14) . ?
C8 H8a 0.9800 . ?
C8 H8b 0.9800 . ?
C8 H8c 0.9800 . ?
C9 H9a 0.9800 . ?
C9 H9b 0.9800 . ?
C9 H9c 0.9800 . ?
C10 H10a 0.9800 . ?
C10 H10b 0.9800 . ?
C10 H10c 0.9800 . ?
C11 C12 1.538(17) . ?
C11 C13 1.544(16) . ?
C11 C14 1.506(16) . ?
C12 H12a 0.9800 . ?
C12 H12b 0.9800 . ?
C12 H12c 0.9800 . ?
C13 H13a 0.9800 . ?
C13 H13b 0.9800 . ?
C13 H13c 0.9800 . ?
C14 H14a 0.9800 . ?
C14 H14b 0.9800 . ?
C14 H14c 0.9800 . ?
C15 C16 1.437(14) . ?
C15 C20 1.414(16) . ?
C16 C17 1.382(15) . ?
C16 C21 1.526(16) . ?
C17 H17 0.9500 . ?
C17 C18 1.392(19) . ?
C18 H18 0.9500 . ?
C18 C19 1.355(18) . ?
C19 H19 0.9500 . ?
C19 C20 1.391(15) . ?
C20 C25 1.519(15) . ?
C21 C22 1.529(15) . ?
C21 C23 1.554(13) . ?
C21 C24 1.536(13) . ?
C22 H22a 0.9800 . ?
C22 H22b 0.9800 . ?
C22 H22c 0.9800 . ?
C23 H23a 0.9800 . ?
C23 H23b 0.9800 . ?
C23 H23c 0.9800 . ?
C24 H24a 0.9800 . ?
C24 H24b 0.9800 . ?
C24 H24c 0.9800 . ?
C25 C26 1.524(17) . ?
C25 C27 1.537(14) . ?
C25 C28 1.560(14) . ?
C26 H26a 0.9800 . ?
C26 H26b 0.9800 . ?
C26 H26c 0.9800 . ?
C27 H27a 0.9800 . ?
C27 H27b 0.9800 . ?
C27 H27c 0.9800 . ?
C28 H28a 0.9800 . ?
C28 H28b 0.9800 . ?
C28 H28c 0.9800 . ?
C29 C30 1.406(14) . ?
C29 C34 1.436(15) . ?
C30 C31 1.377(15) . ?
C30 C35 1.556(15) . ?
C31 H31 0.9500 . ?
C31 C32 1.386(18) . ?
C32 H32 0.9500 . ?
C32 C33 1.379(17) . ?
C33 H33 0.9500 . ?
C33 C34 1.382(17) . ?
C34 C39 1.525(16) . ?
C35 C36 1.531(14) . ?
C35 C37 1.538(14) . ?
C35 C38 1.515(15) . ?
C36 H36a 0.9800 . ?
C36 H36b 0.9800 . ?
C36 H36c 0.9800 . ?
C37 H37a 0.9800 . ?
C37 H37b 0.9800 . ?
C37 H37c 0.9800 . ?
C38 H38a 0.9800 . ?
C38 H38b 0.9800 . ?
C38 H38c 0.9800 . ?
C39 C40 1.537(19) . ?
C39 C41 1.549(17) . ?
C39 C42 1.509(19) . ?
C40 H40a 0.9800 . ?
C40 H40b 0.9800 . ?
C40 H40c 0.9800 . ?
C41 H41a 0.9800 . ?
C41 H41b 0.9800 . ?
C41 H41c 0.9800 . ?
C42 H42a 0.9800 . ?
C42 H42b 0.9800 . ?
C42 H42c 0.9800 . ?
K1 O00C 2.796(7) . ?
K1 O5 2.896(7) . ?
K1 O6 2.968(8) . ?
K1 O7 2.837(8) . ?
K1 O8 2.792(8) . ?
K1 O9 2.813(7) . ?
K1 O10 3.212(13) . ?
K1 N1 3.030(9) . ?
K1 N2 3.052(8) . ?
O00C C58 1.410(13) . ?
O00C C59 1.420(13) . ?
O5 C44 1.413(12) . ?
O5 C45 1.420(13) . ?
O6 C46 1.420(12) . ?
O6 C47 1.430(12) . ?
O7 C50 1.411(14) . ?
O7 C51 1.421(14) . ?
O8 C52 1.460(15) . ?
O8 C53 1.408(14) . ?
O9 C56 1.434(13) . ?
O9 C57 1.402(13) . ?
O10 C61 1.43(2) . ?
O10 C64 1.44(2) . ?
N1 C43 1.466(15) . ?
N1 C49 1.442(15) . ?
N1 C55 1.450(16) . ?
N2 C48 1.460(15) . ?
N2 C54 1.474(14) . ?
N2 C60 1.465(13) . ?
C43 H43a 0.9900 . ?
C43 H43b 0.9900 . ?
C43 C44 1.492(17) . ?
C44 H44a 0.9900 . ?
C44 H44b 0.9900 . ?
C45 H45a 0.9900 . ?
C45 H45b 0.9900 . ?
C45 C46 1.483(15) . ?
C46 H46a 0.9900 . ?
C46 H46b 0.9900 . ?
C47 H47a 0.9900 . ?
C47 H47b 0.9900 . ?
C47 C48 1.510(16) . ?
C48 H48a 0.9900 . ?
C48 H48b 0.9900 . ?
C49 H49a 0.9900 . ?
C49 H49b 0.9900 . ?
C49 C50 1.509(18) . ?
C50 H50a 0.9900 . ?
C50 H50b 0.9900 . ?
C51 H51a 0.9900 . ?
C51 H51b 0.9900 . ?
C51 C52 1.485(18) . ?
C52 H52a 0.9900 . ?
C52 H52b 0.9900 . ?
C53 H53a 0.9900 . ?
C53 H53b 0.9900 . ?
C53 C54 1.506(18) . ?
C54 H54a 0.9900 . ?
C54 H54b 0.9900 . ?
C55 H55a 0.9900 . ?
C55 H55b 0.9900 . ?
C55 C56 1.494(18) . ?
C56 H56a 0.9900 . ?
C56 H56b 0.9900 . ?
C57 H57a 0.9900 . ?
C57 H57b 0.9900 . ?
C57 C58 1.493(17) . ?
C58 H58a 0.9900 . ?
C58 H58b 0.9900 . ?
C59 H59a 0.9900 . ?
C59 H59b 0.9900 . ?
C59 C60 1.479(18) . ?
C60 H60a 0.9900 . ?
C60 H60b 0.9900 . ?
C61 H61a 0.9900 . ?
C61 H61b 0.9900 . ?
C61 H61c 0.9900 . ?
C61 H61d 0.9900 . ?
C61 C62 1.431(19) . ?
C61 C65 1.48(2) . ?
C62 H62a 0.9900 . ?
C62 H62b 0.9900 . ?
C62 C63 1.47(2) . ?
C63 H63a 0.9900 . ?
C63 H63b 0.9900 . ?
C63 C64 1.47(2) . ?
C64 H64a 0.9900 . ?
C64 H64b 0.9900 . ?
C64 H64c 0.9900 . ?
C64 H64d 0.9900 . ?
C64 C66 1.45(2) . ?
C65 H65a 0.9900 . ?
C65 H65b 0.9900 . ?
C65 C66 1.49(2) . ?
C66 H66a 0.9900 . ?
C66 H66b 0.9900 . ?
N3 N3 1.22(5) 2_675 ?
N3 C67 1.45(3) . ?
C67 C72 1.3900 . ?
C67 C68 1.3900 . ?
C72 H72 0.9500 . ?
C72 C71 1.3900 . ?
C71 H71 0.9500 . ?
C71 C70 1.3900 . ?
C70 H70 0.9500 . ?
C70 C69 1.3900 . ?
C69 H69 0.9500 . ?
C69 C68 1.3900 . ?
C68 H68 0.9500 . ?
N4 N4 1.45(7) 2_675 ?
N4 C73 1.43(5) . ?
C73 C78 1.3900 . ?
C73 C74 1.3900 . ?
C78 H78 0.9500 . ?
C78 C77 1.3900 . ?
C77 H77 0.9500 . ?
C77 C76 1.3900 . ?
C76 H76 0.9500 . ?
C76 C75 1.3900 . ?
C75 H75 0.9500 . ?
C75 C74 1.3900 . ?
C74 H74 0.9500 . ?

loop_
_geom_torsion_atom_site_label_1
_geom_torsion_atom_site_label_2
_geom_torsion_atom_site_label_3
_geom_torsion_atom_site_label_4
_geom_torsion
_geom_torsion_site_symmetry_1
_geom_torsion_site_symmetry_2
_geom_torsion_site_symmetry_3
_geom_torsion_site_symmetry_4
_geom_torsion_publ_flag
O2 C1 C2 C3 -179.2(11) . . . . ?
O2 C1 C2 C7 -1.0(11) . . . . ?
O2 C1 C6 C5 179.3(12) . . . . ?
O2 C1 C6 C11 1.0(12) . . . . ?
O3 C15 C16 C17 176.5(9) . . . . ?
O3 C15 C16 C21 0.2(10) . . . . ?
O3 C15 C20 C19 -176.3(9) . . . . ?
O3 C15 C20 C25 2.6(10) . . . . ?
O4 C29 C30 C31 172.3(9) . . . . ?
O4 C29 C30 C35 -7.2(11) . . . . ?
O4 C29 C34 C33 -172.7(10) . . . . ?
O4 C29 C34 C39 6.3(11) . . . . ?
C1 C2 C3 C4 -2.9(14) . . . . ?
C1 C2 C7 C8 -61.5(11) . . . . ?
C1 C2 C7 C9 60.8(11) . . . . ?
C1 C2 C7 C10 178.3(10) . . . . ?
C1 C6 C5 C4 3.1(15) . . . . ?
C1 C6 C11 C12 -124.9(13) . . . . ?
C1 C6 C11 C13 117.5(12) . . . . ?
C1 C6 C11 C14 -3.6(13) . . . . ?
C2 C3 C4 C5 3.6(18) . . . . ?
C3 C4 C5 C6 -4(2) . . . . ?
C4 C5 C6 C11 -178.5(16) . . . . ?
C5 C6 C11 C12 56.8(13) . . . . ?
C5 C6 C11 C13 -60.8(13) . . . . ?
C5 C6 C11 C14 178.1(12) . . . . ?
C15 C16 C17 C18 1.9(12) . . . . ?
C15 C16 C21 C22 -58.2(10) . . . . ?
C15 C16 C21 C23 66.2(10) . . . . ?
C15 C16 C21 C24 -176.9(10) . . . . ?
C15 C20 C19 C18 -2.4(13) . . . . ?
C15 C20 C25 C26 177.5(11) . . . . ?
C15 C20 C25 C27 59.7(11) . . . . ?
C15 C20 C25 C28 -63.7(11) . . . . ?
C16 C17 C18 C19 -0.9(13) . . . . ?
C17 C18 C19 C20 1.1(16) . . . . ?
C18 C19 C20 C25 178.6(12) . . . . ?
C19 C20 C25 C26 -3.6(12) . . . . ?
C19 C20 C25 C27 -121.3(11) . . . . ?
C19 C20 C25 C28 115.2(11) . . . . ?
C29 C30 C31 C32 4.6(12) . . . . ?
C29 C30 C35 C36 -55.6(10) . . . . ?
C29 C30 C35 C37 66.6(10) . . . . ?
C29 C30 C35 C38 -174.0(10) . . . . ?
C29 C34 C33 C32 -3.7(13) . . . . ?
C29 C34 C39 C40 177.0(13) . . . . ?
C29 C34 C39 C41 -66.0(12) . . . . ?
C29 C34 C39 C42 56.2(12) . . . . ?
C30 C31 C32 C33 -0.8(13) . . . . ?
C31 C32 C33 C34 0.4(14) . . . . ?
C32 C33 C34 C39 177.2(12) . . . . ?
C33 C34 C39 C40 -4.1(14) . . . . ?
C33 C34 C39 C41 112.9(12) . . . . ?
C33 C34 C39 C42 -124.9(12) . . . . ?
K1 O00C C58 C57 46.6(7) . . . . ?
K1 O00C C59 C60 -61.0(7) . . . . ?
K1 O5 C44 C43 -53.0(7) . . . . ?
K1 O5 C45 C46 49.3(6) . . . . ?
K1 O6 C46 C45 52.4(6) . . . . ?
K1 O6 C47 C48 -55.4(6) . . . . ?
K1 O7 C50 C49 -58.3(7) . . . . ?
K1 O7 C51 C52 51.4(8) . . . . ?
K1 O8 C52 C51 48.7(8) . . . . ?
K1 O8 C53 C54 -48.1(8) . . . . ?
K1 O9 C56 C55 -46.5(7) . . . . ?
K1 O9 C57 C58 45.9(7) . . . . ?
K1 O10 C61 C62 -143(2) . . . . ?
K1 O10 C61 C65 164(3) . . . . ?
K1 O10 C64 C63 148(2) . . . . ?
K1 O10 C64 C66 177(3) . . . . ?
K1 N1 C43 C44 -42.6(7) . . . . ?
K1 N1 C49 C50 -38.6(8) . . . . ?
K1 N1 C55 C56 -44.1(7) . . . . ?
K1 N2 C48 C47 -40.8(6) . . . . ?
K1 N2 C54 C53 -47.3(8) . . . . ?
K1 N2 C60 C59 -39.0(7) . . . . ?
O00C C58 C57 O9 -62.7(10) . . . . ?
O00C C59 C60 N2 70.6(10) . . . . ?
O5 C44 C43 N1 66.6(10) . . . . ?
O5 C45 C46 O6 -70.0(9) . . . . ?
O6 C47 C48 N2 66.6(9) . . . . ?
O7 C50 C49 N1 67.2(11) . . . . ?
O7 C51 C52 O8 -67.4(10) . . . . ?
O8 C53 C54 N2 65.9(12) . . . . ?
O9 C56 C55 N1 62.8(10) . . . . ?
O10 C61 C62 C63 -27(2) . . . . ?
O10 C61 C65 C66 23(3) . . . . ?
O10 C64 C63 C62 21(2) . . . . ?
O10 C64 C66 C65 23(3) . . . . ?
C61 C62 C63 C64 4(3) . . . . ?
C61 C65 C66 C64 -27(5) . . . . ?
C62 C63 C64 C66 -90(5) . . . . ?
C63 C64 C66 C65 100(4) . . . . ?
N3 N3 C67 C72 179(3) 2_675 . . . ?
N3 N3 C67 C68 -2(4) 2_675 . . . ?
N3 C67 C72 C71 178.6(12) . . . . ?
N3 C67 C68 C69 -178.6(12) . . . . ?
C67 C72 C71 C70 0(2) . . . . ?
C67 C68 C69 C70 -0(2) . . . . ?
C72 C71 C70 C69 -0(2) . . . . ?
C71 C70 C69 C68 0(2) . . . . ?
N4 N4 C73 C78 -6(4) 2_675 . . . ?
N4 N4 C73 C74 178(3) 2_675 . . . ?
N4 C73 C78 C77 -176.3(17) . . . . ?
N4 C73 C74 C75 177.1(15) . . . . ?
C73 C78 C77 C76 0(3) . . . . ?
C73 C74 C75 C76 0(3) . . . . ?
C78 C77 C76 C75 0(3) . . . . ?
C77 C76 C75 C74 -0(3) . . . . ?

loop_
_restr_distance_atom_site_label_1
_restr_distance_atom_site_label_2
_restr_distance_site_symmetry_2
_restr_distance_target
_restr_distance_target_weight_param
_restr_distance_diff
C65 C64 1 2.4000 0.0200 0.0536

loop_
_restr_equal_distance_atom_site_label_1
_restr_equal_distance_atom_site_label_2
_restr_equal_distance_site_symmetry_2
_restr_equal_distance_class_id
C62 C61 1 1
C62 C63 1 1
C63 C64 1 1
C65 C61 1 1
C66 C64 1 1
C66 C65 1 1

loop_
_restr_equal_distance_class_class_id
_restr_equal_distance_class_target_weight_param
_restr_equal_distance_class_average
_restr_equal_distance_class_esd
_restr_equal_distance_class_diff_max
1 0.0200 1.4649 0.0194 0.0344

loop_
_restr_U_similar_atom_site_label_1
_restr_U_similar_atom_site_label_2
_restr_U_similar_weight_param
O10 C61 0.0200
O10 C64 0.0200
C61 C62 0.0200
C61 C65 0.0200
C62 C63 0.0200
C62 C65 0.0200
C62 C66 0.0200
C63 C64 0.0200
C63 C65 0.0200
C63 C66 0.0200
C64 C66 0.0200
C65 C66 0.0200
N3 C67 0.0400
N3 N4 0.0400
N3 C73 0.0400
C67 C72 0.0200
C67 C68 0.0200
C67 N4 0.0400
C67 C73 0.0200
C67 C78 0.0200
C67 C74 0.0200
C72 C71 0.0200
C72 C73 0.0200
C72 C78 0.0200
C72 C77 0.0200
C71 C70 0.0200
C71 C78 0.0200
C71 C77 0.0200
C71 C76 0.0200
C70 C69 0.0200
C70 C77 0.0200
C70 C76 0.0200
C70 C75 0.0200
C69 C68 0.0200
C69 C76 0.0200
C69 C75 0.0200
C69 C74 0.0200
C68 N4 0.0400
C68 C73 0.0200
C68 C75 0.0200
C68 C74 0.0200
N4 C73 0.0400
C73 C78 0.0200
C73 C74 0.0200
C78 C77 0.0200
C77 C76 0.0200
C76 C75 0.0200
C75 C74 0.0200

loop_
_twin_individual_id
_twin_individual_mass_fraction_refined
_oxdiff_twin_reflns_isolated
_oxdiff_twin_reflns_overlapped
_twin_individual_twin_lattice_type
_twin_individual_twin_matrix_11
_twin_individual_twin_matrix_12
_twin_individual_twin_matrix_13
_twin_individual_twin_matrix_21
_twin_individual_twin_matrix_22
_twin_individual_twin_matrix_23
_twin_individual_twin_matrix_31
_twin_individual_twin_matrix_32
_twin_individual_twin_matrix_33
1 0.7016 25769 7405 ref 1.0000 0.0000 0.0000 0.0000 1.0000 0.0000 0.0000 0.0000 1.0000
2 0.2984 0 7405 nmt 1.0282 0.0119 -0.0664 -0.0475 0.9651 0.1288 0.1138 -0.1438 0.9805

loop_
_exptl_oxdiff_crystal_face_indexfrac_h
_exptl_oxdiff_crystal_face_indexfrac_k
_exptl_oxdiff_crystal_face_indexfrac_l
_exptl_oxdiff_crystal_face_x
_exptl_oxdiff_crystal_face_y
_exptl_oxdiff_crystal_face_z
0.0018 1.0021 1.9999 -0.1686 0.0519 -0.0742
1.0008 1.0008 1.0005 -0.1051 0.0197 0.0803
0.0012 0.0013 1.0004 -0.0722 -0.0170 -0.0549
2.0010 1.0009 1.0015 -0.1137 -0.0296 0.1799
1.9999 0.9996 0.0010 -0.0416 -0.0126 0.2348
2.0022 1.0021 2.0019 -0.1859 -0.0466 0.1250
0.0029 -0.9970 2.0019 -0.1201 -0.1200 -0.1454
9.6934 2.3323 3.4967 -0.3920 -0.3363 0.8563
5.0264 4.2134 -5.3938 0.2432 0.2067 0.9477
1.0002 0.0000 0.0010 -0.0086 -0.0492 0.0996
0.0006 -0.9995 0.0010 0.0243 -0.0859 -0.0356
0.9996 -1.0008 -0.9984 0.0878 -0.1181 0.1188
-0.0006 -1.0008 -0.9995 0.0965 -0.0689 0.0193
-6.0210 -9.1893 -3.8857 0.5557 -0.4268 -0.7134
-6.4806 5.3809 -6.9987 0.4291 0.9007 -0.0686
-0.0017 0.9983 -1.0014 0.0479 0.1029 0.0905
-6.6547 -1.6367 -11.4089 0.9196 0.3816 -0.0934
0.8337 1.7182 -9.9391 0.6677 0.2762 0.6913
-1.0037 -0.0039 -3.0023 0.2252 0.1003 0.0651
-2.6842 9.8048 0.9493 -0.2844 0.9582 0.0299
0.0000 2.0004 0.9984 -0.1207 0.1548 0.0164
0.9997 0.9996 0.0000 -0.0329 0.0367 0.1352

loop_
_atom_site_anharm_gc_c_label
_atom_site_anharm_gc_c_111
_atom_site_anharm_gc_c_112
_atom_site_anharm_gc_c_113
_atom_site_anharm_gc_c_122
_atom_site_anharm_gc_c_123
_atom_site_anharm_gc_c_133
_atom_site_anharm_gc_c_222
_atom_site_anharm_gc_c_223
_atom_site_anharm_gc_c_233
_atom_site_anharm_gc_c_333
U1 0.00000005(5) -0.00000006(2) -0.00000011(3) -0.00000001(2) -0.000000008(17) 0.00000019(4) -0.00000008(3) -0.00000003(2) 0.00000007(2) -0.00000036(6)

loop_
_atom_site_anharm_gc_d_label
_atom_site_anharm_gc_d_1111
_atom_site_anharm_gc_d_1112
_atom_site_anharm_gc_d_1113
_atom_site_anharm_gc_d_1122
_atom_site_anharm_gc_d_1123
_atom_site_anharm_gc_d_1133
_atom_site_anharm_gc_d_1222
_atom_site_anharm_gc_d_1223
_atom_site_anharm_gc_d_1233
_atom_site_anharm_gc_d_1333
_atom_site_anharm_gc_d_2222
_atom_site_anharm_gc_d_2223
_atom_site_anharm_gc_d_2233
_atom_site_anharm_gc_d_2333
_atom_site_anharm_gc_d_3333
U1 -0.000000081(3) 0.0000000076(13) 0.0000000317(19) 0.0000000043(9) -0.0000000024(9) 0.0000000009(19) -0.0000000091(11) -0.0000000126(7) 0.0000000219(11) -0.000000081(3) 0.000000005(2) 0.0000000090(11) 0.0000000100(11) -0.000000045(2) 0.000000200(6)

loop_
_smtbx_masks_void_nr
_smtbx_masks_void_average_x
_smtbx_masks_void_average_y
_smtbx_masks_void_average_z
_smtbx_masks_void_volume
_smtbx_masks_void_count_electrons
_smtbx_masks_void_content
1 0.204 -0.190 0.690 922.5 165.9 '4 thf'
2 0.500 0.500 0.500 16.9 0.0 ?
